data_1552407
loop_
_publ_author_name
'Lawrence, Samuel R.'
'Ohlin, C. Andr\'e'
'Cordes, David Bradford'
'Slawin, Alexandra'
'Stasch, Andreas'

_publ_section_title
;
 Hydrocarbon-soluble, hexaanionic fulleride complexes of magnesium
;
_journal_name_full 'Chemical Science'
_journal_paper_doi 10.1039/C9SC03857D
_journal_year 2019
_chemical_formula_moiety 'C118 H82 Mg2 N4, 2.5(C6 H6)'
_chemical_formula_sum 'C133 H97 Mg2 N4'
_chemical_formula_weight 1799.87
_chemical_properties_physical Air-sensitive
_space_group_crystal_system triclinic
_space_group_IT_number 2
_space_group_name_Hall '-P 1'
_space_group_name_H-M_alt 'P -1'
_symmetry_space_group_name_Hall '-P 1'
_symmetry_space_group_name_H-M 'P -1'
_atom_sites_solution_hydrogens geom
_atom_sites_solution_primary direct
_atom_sites_solution_secondary difmap
_audit_creation_date 2019-01-17
_audit_creation_method 'by CrystalStructure 4.3'
_audit_update_record
;
2019-05-08 deposited with the CCDC.    2019-10-07 downloaded from the CCDC.
;
_cell_angle_alpha 96.351(3)
_cell_angle_beta 103.923(5)
_cell_angle_gamma 91.039(5)
_cell_formula_units_Z 2
_cell_length_a 14.551(3)
_cell_length_b 14.651(2)
_cell_length_c 22.814(4)
_cell_measurement_reflns_used 2335
_cell_measurement_temperature 173
_cell_measurement_theta_max 46.80
_cell_measurement_theta_min 18.40
_cell_volume 4686.7(14)
_computing_cell_refinement 'CrystalClear-SM Expert 2.1 b42'
_computing_data_collection 'CrystalClear-SM Expert 2.1 b42 (Rigaku, 2015)'
_computing_data_reduction 'CrystalClear-SM Expert 2.1 b42'
_computing_molecular_graphics 'CrystalStructure 4.3'
_computing_publication_material 'CrystalStructure 4.3 (Rigaku, 2018)'
_computing_structure_refinement 'SHELXL Version 2018/3 (Sheldrick, 2008)'
_computing_structure_solution 'SHELXT Version 2014/5 (Sheldrick, 2014)'
_diffrn_ambient_temperature 173
_diffrn_detector_area_resol_mean 5.814
_diffrn_measured_fraction_theta_full 0.977
_diffrn_measured_fraction_theta_max 0.972
_diffrn_measurement_device_type 'Rigaku XtaLAB P100'
_diffrn_measurement_method \w
_diffrn_radiation_type 'Cu K\a'
_diffrn_radiation_wavelength 1.54187
_diffrn_reflns_av_R_equivalents 0.1266
_diffrn_reflns_av_unetI/netI 0.0987
_diffrn_reflns_Laue_measured_fraction_full 0.977
_diffrn_reflns_Laue_measured_fraction_max 0.972
_diffrn_reflns_limit_h_max 17
_diffrn_reflns_limit_h_min -13
_diffrn_reflns_limit_k_max 17
_diffrn_reflns_limit_k_min -17
_diffrn_reflns_limit_l_max 27
_diffrn_reflns_limit_l_min -27
_diffrn_reflns_number 50351
_diffrn_reflns_point_group_measured_fraction_full 0.977
_diffrn_reflns_point_group_measured_fraction_max 0.972
_diffrn_reflns_theta_full 67.687
_diffrn_reflns_theta_max 68.126
_diffrn_reflns_theta_min 3.038
_diffrn_standards_number 0
_exptl_absorpt_coefficient_mu 0.681
_exptl_absorpt_correction_T_max 0.986
_exptl_absorpt_correction_T_min 0.744
_exptl_absorpt_correction_type multi-scan
_exptl_absorpt_process_details 'REQAB (Rigaku, 1998)'
_exptl_crystal_colour red
_exptl_crystal_density_diffrn 1.275
_exptl_crystal_density_method 'not measured'
_exptl_crystal_description chip
_exptl_crystal_F_000 1894.00
_exptl_crystal_recrystallization_method 'Re-crystallisation from solvent: Benzene'
_exptl_crystal_size_max 0.060
_exptl_crystal_size_mid 0.030
_exptl_crystal_size_min 0.020
_refine_diff_density_max 0.335
_refine_diff_density_min -0.322
_refine_ls_extinction_method none
_refine_ls_goodness_of_fit_ref 0.939
_refine_ls_hydrogen_treatment constr
_refine_ls_number_parameters 1272
_refine_ls_number_reflns 16648
_refine_ls_number_restraints 55
_refine_ls_R_factor_all 0.1144
_refine_ls_R_factor_gt 0.0643
_refine_ls_shift/su_max 0.000
_refine_ls_structure_factor_coef Fsqd
_refine_ls_weighting_details 'w = 1/[\s^2^(Fo^2^)+(0.1044P)^2^] where P=(Fo^2^+2Fc^2^)/3'
_refine_ls_weighting_scheme calc
_refine_ls_wR_factor_gt 0.1586
_refine_ls_wR_factor_ref 0.1857
_reflns_Friedel_coverage 0.000
_reflns_number_gt 9849
_reflns_number_total 16648
_reflns_threshold_expression F^2^>2.0\s(F^2^)
_cod_data_source_file c9sc03857d2.cif
_cod_data_source_block 3a''
_cod_database_code 1552407

loop_
_space_group_symop_id
_space_group_symop_operation_xyz
1 +X,+Y,+Z
2 -X,-Y,-Z

loop_
_atom_site_label
_atom_site_type_symbol
_atom_site_fract_x
_atom_site_fract_y
_atom_site_fract_z
_atom_site_U_iso_or_equiv
_atom_site_adp_type
_atom_site_occupancy
_atom_site_site_symmetry_order
_atom_site_calc_flag
_atom_site_refinement_flags_posn
_atom_site_refinement_flags_adp
Mg1 Mg 0.56782(7) 0.37910(7) 0.75034(5) 0.0334(2) Uani 1 1 d . .
Mg2 Mg 0.07941(7) 0.87351(7) 0.77763(4) 0.0326(2) Uani 1 1 d . .
N1 N 0.64984(17) 0.31444(17) 0.81365(11) 0.0296(5) Uani 1 1 d . .
N2 N 0.56343(17) 0.28700(17) 0.68004(11) 0.0300(5) Uani 1 1 d . .
N3 N 0.03459(16) 0.92660(17) 0.84903(10) 0.0265(5) Uani 1 1 d . .
N4 N -0.03294(16) 0.90478(17) 0.71669(11) 0.0263(5) Uani 1 1 d . .
C1 C 0.7447(2) 0.1840(2) 0.84824(15) 0.0390(8) Uani 1 1 d . .
H1A H 0.744318 0.215318 0.888417 0.047 Uiso 1 1 calc R U
H1B H 0.809600 0.185251 0.842942 0.047 Uiso 1 1 calc R U
H1C H 0.721171 0.120104 0.844890 0.047 Uiso 1 1 calc R U
C2 C 0.6819(2) 0.2323(2) 0.79971(14) 0.0296(6) Uani 1 1 d . .
C3 C 0.6608(2) 0.1846(2) 0.74042(14) 0.0317(7) Uani 1 1 d . .
H3 H 0.689343 0.127027 0.737412 0.038 Uiso 1 1 calc R U
C4 C 0.6052(2) 0.2073(2) 0.68547(14) 0.0310(7) Uani 1 1 d . .
C5 C 0.5934(3) 0.1355(2) 0.63119(15) 0.0415(8) Uani 1 1 d . .
H5A H 0.648510 0.139338 0.613835 0.050 Uiso 1 1 calc R U
H5B H 0.535883 0.146130 0.600532 0.050 Uiso 1 1 calc R U
H5C H 0.587971 0.074272 0.643920 0.050 Uiso 1 1 calc R U
C6 C 0.6705(2) 0.3585(2) 0.87550(13) 0.0302(6) Uani 1 1 d . .
C7 C 0.5959(2) 0.3632(2) 0.90544(14) 0.0313(7) Uani 1 1 d . .
C8 C 0.6130(3) 0.4131(2) 0.96271(15) 0.0415(8) Uani 1 1 d . .
H8 H 0.563981 0.416640 0.983759 0.050 Uiso 1 1 calc R U
C9 C 0.6994(3) 0.4575(3) 0.98958(16) 0.0486(9) Uani 1 1 d . .
H9 H 0.709448 0.491539 1.028686 0.058 Uiso 1 1 calc R U
C10 C 0.7712(3) 0.4526(2) 0.96000(16) 0.0445(8) Uani 1 1 d . .
H10 H 0.830400 0.483866 0.979094 0.053 Uiso 1 1 calc R U
C11 C 0.7597(2) 0.4031(2) 0.90276(15) 0.0357(7) Uani 1 1 d . .
C12 C 0.4997(2) 0.3133(2) 0.87635(16) 0.0384(7) Uani 1 1 d . .
H12 H 0.485073 0.319613 0.831898 0.046 Uiso 1 1 calc R U
C13 C 0.5046(3) 0.2110(3) 0.8826(2) 0.0562(10) Uani 1 1 d . .
H13A H 0.441771 0.180812 0.865189 0.067 Uiso 1 1 calc R U
H13B H 0.525176 0.202381 0.925684 0.067 Uiso 1 1 calc R U
H13C H 0.549905 0.184049 0.860851 0.067 Uiso 1 1 calc R U
C14 C 0.4178(3) 0.3522(3) 0.90037(19) 0.0484(9) Uani 1 1 d . .
H14A H 0.424775 0.338660 0.942282 0.058 Uiso 1 1 calc R U
H14B H 0.357788 0.324195 0.874839 0.058 Uiso 1 1 calc R U
H14C H 0.418182 0.418959 0.899457 0.058 Uiso 1 1 calc R U
C15 C 0.8402(2) 0.4015(2) 0.87095(17) 0.0412(8) Uani 1 1 d . .
H15 H 0.823223 0.352578 0.835428 0.049 Uiso 1 1 calc R U
C16 C 0.9332(3) 0.3774(4) 0.9115(2) 0.0761(14) Uani 1 1 d . .
H16A H 0.956311 0.428279 0.943729 0.091 Uiso 1 1 calc R U
H16B H 0.979952 0.366762 0.887207 0.091 Uiso 1 1 calc R U
H16C H 0.923366 0.321652 0.929706 0.091 Uiso 1 1 calc R U
C17 C 0.8504(3) 0.4919(3) 0.8464(3) 0.0696(13) Uani 1 1 d . .
H17A H 0.902609 0.489544 0.826023 0.084 Uiso 1 1 calc R U
H17B H 0.863952 0.541845 0.880016 0.084 Uiso 1 1 calc R U
H17C H 0.791401 0.502903 0.817236 0.084 Uiso 1 1 calc R U
C18 C 0.5101(2) 0.3104(2) 0.62202(14) 0.0342(7) Uani 1 1 d . .
C19 C 0.4113(2) 0.3146(2) 0.61211(16) 0.0393(8) Uani 1 1 d . .
C20 C 0.3617(3) 0.3481(3) 0.55920(18) 0.0514(10) Uani 1 1 d . .
H20 H 0.294896 0.352114 0.551453 0.062 Uiso 1 1 calc R U
C21 C 0.4091(3) 0.3757(3) 0.51793(18) 0.0588(11) Uani 1 1 d . .
H21 H 0.374285 0.397140 0.481659 0.071 Uiso 1 1 calc R U
C22 C 0.5058(3) 0.3723(3) 0.52871(17) 0.0517(10) Uani 1 1 d . .
H22 H 0.537155 0.392828 0.500182 0.062 Uiso 1 1 calc R U
C23 C 0.5589(3) 0.3393(2) 0.58085(14) 0.0390(8) Uani 1 1 d . .
C24 C 0.3592(2) 0.2859(2) 0.65845(18) 0.0474(9) Uani 1 1 d . .
H24 H 0.393177 0.318900 0.698835 0.057 Uiso 1 1 calc R U
C25 C 0.3638(3) 0.1831(3) 0.6647(2) 0.0549(10) Uani 1 1 d . .
H25A H 0.336278 0.147730 0.625089 0.066 Uiso 1 1 calc R U
H25B H 0.328068 0.168070 0.693977 0.066 Uiso 1 1 calc R U
H25C H 0.430063 0.167561 0.679070 0.066 Uiso 1 1 calc R U
C26 C 0.2567(3) 0.3129(3) 0.6475(2) 0.0656(12) Uani 1 1 d . .
H26A H 0.219259 0.277828 0.609995 0.079 Uiso 1 1 calc R U
H26B H 0.253440 0.378801 0.643534 0.079 Uiso 1 1 calc R U
H26C H 0.231187 0.299573 0.681803 0.079 Uiso 1 1 calc R U
C27 C 0.6660(3) 0.3412(2) 0.59351(16) 0.0435(8) Uani 1 1 d . .
H27 H 0.688995 0.301591 0.626550 0.052 Uiso 1 1 calc R U
C28 C 0.7031(4) 0.3029(4) 0.5388(2) 0.0794(14) Uani 1 1 d . .
H28A H 0.689374 0.344944 0.507608 0.095 Uiso 1 1 calc R U
H28B H 0.671913 0.242539 0.522095 0.095 Uiso 1 1 calc R U
H28C H 0.771710 0.296592 0.551797 0.095 Uiso 1 1 calc R U
C29 C 0.7069(3) 0.4378(3) 0.6173(3) 0.0802(15) Uani 1 1 d . .
H29A H 0.687032 0.458910 0.654464 0.096 Uiso 1 1 calc R U
H29B H 0.683800 0.479109 0.586498 0.096 Uiso 1 1 calc R U
H29C H 0.776213 0.437940 0.626351 0.096 Uiso 1 1 calc R U
C31 C -0.0785(2) 1.0008(2) 0.90171(14) 0.0355(7) Uani 1 1 d . .
H31A H -0.068763 1.067848 0.909286 0.043 Uiso 1 1 calc R U
H31B H -0.040907 0.973151 0.936388 0.043 Uiso 1 1 calc R U
H31C H -0.145826 0.984090 0.896345 0.043 Uiso 1 1 calc R U
C32 C -0.04807(19) 0.9660(2) 0.84511(13) 0.0265(6) Uani 1 1 d . .
C33 C -0.11232(19) 0.9766(2) 0.78951(13) 0.0276(6) Uani 1 1 d . .
H33 H -0.167697 1.008019 0.792840 0.033 Uiso 1 1 calc R U
C34 C -0.10630(18) 0.9474(2) 0.73010(13) 0.0262(6) Uani 1 1 d . .
C35 C -0.1893(2) 0.9643(2) 0.67866(15) 0.0378(8) Uani 1 1 d . .
H35A H -0.221759 0.905412 0.659464 0.045 Uiso 1 1 calc R U
H35B H -0.166281 0.994782 0.648459 0.045 Uiso 1 1 calc R U
H35C H -0.233571 1.003487 0.694723 0.045 Uiso 1 1 calc R U
C36 C 0.09984(19) 0.9184(2) 0.90658(13) 0.0278(6) Uani 1 1 d . .
C37 C 0.11247(19) 0.8302(2) 0.92597(13) 0.0298(6) Uani 1 1 d . .
C38 C 0.1837(2) 0.8210(2) 0.97752(14) 0.0370(7) Uani 1 1 d . .
H38 H 0.192840 0.762560 0.991797 0.044 Uiso 1 1 calc R U
C39 C 0.2415(2) 0.8955(2) 1.00831(14) 0.0391(8) Uani 1 1 d . .
H39 H 0.290141 0.887753 1.043314 0.047 Uiso 1 1 calc R U
C40 C 0.2291(2) 0.9805(2) 0.98871(14) 0.0377(7) Uani 1 1 d . .
H40 H 0.269396 1.031008 1.010556 0.045 Uiso 1 1 calc R U
C41 C 0.1587(2) 0.9946(2) 0.93745(14) 0.0328(7) Uani 1 1 d . .
C42 C 0.0513(2) 0.7470(2) 0.88915(15) 0.0351(7) Uani 1 1 d . .
H42 H 0.048200 0.751930 0.845354 0.042 Uiso 1 1 calc R U
C43 C -0.0506(2) 0.7480(3) 0.8959(2) 0.0554(10) Uani 1 1 d . .
H43A H -0.051459 0.738630 0.937620 0.066 Uiso 1 1 calc R U
H43B H -0.088930 0.698721 0.867484 0.066 Uiso 1 1 calc R U
H43C H -0.076923 0.807464 0.886856 0.066 Uiso 1 1 calc R U
C44 C 0.0924(2) 0.6546(2) 0.90247(17) 0.0428(8) Uani 1 1 d . .
H44A H 0.055833 0.605786 0.872682 0.051 Uiso 1 1 calc R U
H44B H 0.089102 0.643197 0.943468 0.051 Uiso 1 1 calc R U
H44C H 0.158611 0.655244 0.899850 0.051 Uiso 1 1 calc R U
C45 C 0.1516(2) 1.0895(2) 0.91614(15) 0.0377(7) Uani 1 1 d . .
H45 H 0.097919 1.086355 0.879028 0.045 Uiso 1 1 calc R U
C46 C 0.1298(3) 1.1619(3) 0.96400(18) 0.0520(9) Uani 1 1 d . .
H46A H 0.183129 1.169068 1.000053 0.062 Uiso 1 1 calc R U
H46B H 0.072368 1.142183 0.975348 0.062 Uiso 1 1 calc R U
H46C H 0.119965 1.220717 0.947282 0.062 Uiso 1 1 calc R U
C47 C 0.2415(3) 1.1185(3) 0.8985(2) 0.0535(10) Uani 1 1 d . .
H47A H 0.251729 1.074450 0.865363 0.064 Uiso 1 1 calc R U
H47B H 0.295772 1.119790 0.933764 0.064 Uiso 1 1 calc R U
H47C H 0.234872 1.179846 0.885142 0.064 Uiso 1 1 calc R U
C48 C -0.02717(18) 0.8771(2) 0.65542(13) 0.0278(6) Uani 1 1 d . .
C49 C 0.0093(2) 0.9402(2) 0.62382(14) 0.0311(7) Uani 1 1 d . .
C50 C 0.0332(2) 0.9064(2) 0.57058(15) 0.0398(8) Uani 1 1 d . .
H50 H 0.058638 0.947660 0.548585 0.048 Uiso 1 1 calc R U
C51 C 0.0210(2) 0.8137(3) 0.54861(15) 0.0433(8) Uani 1 1 d . .
H51 H 0.040520 0.791579 0.512984 0.052 Uiso 1 1 calc R U
C52 C -0.0197(2) 0.7539(2) 0.57874(15) 0.0381(7) Uani 1 1 d . .
H52 H -0.030330 0.690930 0.562598 0.046 Uiso 1 1 calc R U
C53 C -0.0454(2) 0.7838(2) 0.63215(14) 0.0306(7) Uani 1 1 d . .
C54 C 0.0241(2) 1.0421(2) 0.64820(15) 0.0338(7) Uani 1 1 d . .
H54 H -0.011834 1.052953 0.680376 0.041 Uiso 1 1 calc R U
C55 C -0.0150(3) 1.1042(3) 0.60014(18) 0.0541(10) Uani 1 1 d . .
H55A H 0.018234 1.095162 0.567506 0.065 Uiso 1 1 calc R U
H55B H -0.005863 1.168475 0.618451 0.065 Uiso 1 1 calc R U
H55C H -0.082862 1.089183 0.583366 0.065 Uiso 1 1 calc R U
C56 C 0.1280(2) 1.0680(3) 0.6785(2) 0.0586(11) Uani 1 1 d . .
H56A H 0.134412 1.132836 0.695619 0.070 Uiso 1 1 calc R U
H56B H 0.165728 1.058267 0.648288 0.070 Uiso 1 1 calc R U
H56C H 0.150635 1.029565 0.711116 0.070 Uiso 1 1 calc R U
C57 C -0.0919(2) 0.7180(2) 0.66457(15) 0.0366(7) Uani 1 1 d . .
H57 H -0.116213 0.755849 0.696367 0.044 Uiso 1 1 calc R U
C58 C -0.1761(3) 0.6631(3) 0.6219(2) 0.0543(10) Uani 1 1 d . .
H58A H -0.153921 0.622067 0.591699 0.065 Uiso 1 1 calc R U
H58B H -0.220742 0.705242 0.601043 0.065 Uiso 1 1 calc R U
H58C H -0.207838 0.626468 0.645299 0.065 Uiso 1 1 calc R U
C59 C -0.0212(3) 0.6530(3) 0.6969(2) 0.0579(11) Uani 1 1 d . .
H59A H 0.033353 0.688919 0.723632 0.069 Uiso 1 1 calc R U
H59B H 0.000174 0.611567 0.666619 0.069 Uiso 1 1 calc R U
H59C H -0.051916 0.616899 0.721124 0.069 Uiso 1 1 calc R U
C61 C 0.5062(2) 0.5148(2) 0.74639(15) 0.0363(7) Uani 1 1 d . .
C62 C 0.4486(2) 0.5196(2) 0.79156(15) 0.0347(7) Uani 1 1 d . .
C63 C 0.5060(2) 0.5578(2) 0.85004(15) 0.0360(7) Uani 1 1 d . .
C64 C 0.5983(2) 0.5837(2) 0.84235(15) 0.0368(7) Uani 1 1 d . .
C65 C 0.5975(2) 0.5617(2) 0.77869(15) 0.0380(8) Uani 1 1 d . .
C66 C 0.4616(2) 0.5408(2) 0.68696(15) 0.0379(7) Uani 1 1 d . .
C67 C 0.3646(2) 0.5588(2) 0.67105(14) 0.0360(7) Uani 1 1 d . .
C68 C 0.3078(2) 0.5569(2) 0.71364(15) 0.0354(7) Uani 1 1 d . .
C69 C 0.3523(2) 0.5369(2) 0.77559(15) 0.0351(7) Uani 1 1 d . .
C70 C 0.3112(2) 0.5922(2) 0.81753(15) 0.0343(7) Uani 1 1 d . .
C71 C 0.3670(2) 0.6285(2) 0.87502(14) 0.0345(7) Uani 1 1 d . .
C72 C 0.4660(2) 0.6109(2) 0.89122(15) 0.0351(7) Uani 1 1 d . .
C73 C 0.5177(2) 0.6930(2) 0.92573(14) 0.0364(7) Uani 1 1 d . .
C74 C 0.6061(2) 0.7181(2) 0.91817(15) 0.0398(8) Uani 1 1 d . .
C75 C 0.6483(2) 0.6625(2) 0.87578(15) 0.0389(8) Uani 1 1 d . .
C76 C 0.6981(2) 0.7223(3) 0.84695(17) 0.0430(8) Uani 1 1 d . .
C77 C 0.6965(2) 0.7002(3) 0.78495(18) 0.0467(9) Uani 1 1 d . .
C78 C 0.6459(2) 0.6196(2) 0.75051(16) 0.0406(8) Uani 1 1 d . .
C79 C 0.6019(2) 0.6409(3) 0.68888(16) 0.0417(8) Uani 1 1 d . .
C80 C 0.5127(2) 0.6022(2) 0.65883(15) 0.0383(8) Uani 1 1 d . .
C81 C 0.3520(2) 0.6320(2) 0.63143(14) 0.0380(7) Uani 1 1 d . .
C82 C 0.2864(2) 0.6981(2) 0.63557(14) 0.0372(7) Uani 1 1 d . .
C83 C 0.2289(2) 0.6956(2) 0.67973(15) 0.0359(7) Uani 1 1 d . .
C84 C 0.2407(2) 0.6248(2) 0.71821(15) 0.0346(7) Uani 1 1 d . .
C85 C 0.24295(19) 0.6478(2) 0.78266(15) 0.0342(7) Uani 1 1 d . .
C86 C 0.23213(19) 0.7371(2) 0.80511(15) 0.0338(7) Uani 1 1 d . .
C87 C 0.2911(2) 0.7755(2) 0.86393(14) 0.0347(7) Uani 1 1 d . .
C88 C 0.3557(2) 0.7217(2) 0.89854(14) 0.0350(7) Uani 1 1 d . .
C89 C 0.4490(2) 0.7622(2) 0.93028(13) 0.0363(7) Uani 1 1 d . .
C90 C 0.4717(2) 0.8538(2) 0.92703(14) 0.0385(8) Uani 1 1 d . .
C91 C 0.5641(2) 0.8794(2) 0.91896(15) 0.0426(8) Uani 1 1 d . .
C92 C 0.6291(2) 0.8129(3) 0.91446(16) 0.0437(8) Uani 1 1 d . .
C93 C 0.6864(2) 0.8156(3) 0.87043(18) 0.0475(9) Uani 1 1 d . .
C94 C 0.6739(2) 0.8850(3) 0.83241(18) 0.0493(9) Uani 1 1 d . .
C95 C 0.6731(2) 0.8629(3) 0.76861(19) 0.0497(10) Uani 1 1 d . .
C96 C 0.6840(2) 0.7731(3) 0.74560(19) 0.0474(9) Uani 1 1 d . .
C97 C 0.6264(2) 0.7352(3) 0.68602(17) 0.0461(9) Uani 1 1 d . .
C98 C 0.5603(2) 0.7897(3) 0.65194(17) 0.0446(9) Uani 1 1 d . .
C99 C 0.4671(3) 0.7492(3) 0.62013(15) 0.0422(8) Uani 1 1 d . .
C100 C 0.4444(2) 0.6579(2) 0.62338(14) 0.0386(8) Uani 1 1 d . .
C101 C 0.3991(3) 0.8184(3) 0.62448(15) 0.0417(8) Uani 1 1 d . .
C102 C 0.3104(2) 0.7931(2) 0.63198(14) 0.0376(8) Uani 1 1 d . .
C103 C 0.2684(2) 0.8482(2) 0.67467(15) 0.0367(7) Uani 1 1 d . .
C104 C 0.2174(2) 0.7874(2) 0.70285(15) 0.0359(7) Uani 1 1 d . .
C105 C 0.21208(19) 0.8112(2) 0.76544(15) 0.0353(7) Uani 1 1 d . .
C106 C 0.2707(2) 0.8912(2) 0.80010(14) 0.0340(7) Uani 1 1 d . .
C107 C 0.3140(2) 0.8699(2) 0.86077(14) 0.0348(7) Uani 1 1 d . .
C108 C 0.4033(2) 0.9098(2) 0.89163(15) 0.0390(8) Uani 1 1 d . .
C109 C 0.4524(3) 0.9701(2) 0.86296(17) 0.0435(8) Uani 1 1 d . .
C110 C 0.5513(2) 0.9521(2) 0.87928(17) 0.0449(8) Uani 1 1 d . .
C111 C 0.6066(3) 0.9537(2) 0.83710(19) 0.0514(10) Uani 1 1 d . .
C112 C 0.5629(3) 0.9741(2) 0.77534(19) 0.0486(9) Uani 1 1 d . .
C113 C 0.6053(3) 0.9189(3) 0.7336(2) 0.0503(10) Uani 1 1 d . .
C114 C 0.5494(3) 0.8822(3) 0.67622(18) 0.0468(9) Uani 1 1 d . .
C115 C 0.4497(3) 0.9011(3) 0.65945(17) 0.0465(9) Uani 1 1 d . .
C116 C 0.4090(2) 0.9537(2) 0.69991(17) 0.0419(8) Uani 1 1 d . .
C117 C 0.3171(2) 0.9272(2) 0.70749(15) 0.0370(7) Uani 1 1 d . .
C118 C 0.3186(2) 0.9495(2) 0.77215(16) 0.0376(8) Uani 1 1 d . .
C119 C 0.4097(3) 0.9892(2) 0.80339(17) 0.0414(8) Uani 1 1 d . .
C120 C 0.4670(3) 0.9917(2) 0.75933(18) 0.0453(9) Uani 1 1 d . .
C121 C 0.6687(3) 0.8706(3) 0.52874(17) 0.0477(9) Uani 1 1 d . .
H121 H 0.645557 0.821489 0.545945 0.057 Uiso 1 1 calc R U
C122 C 0.7546(3) 0.8659(3) 0.51433(17) 0.0489(9) Uani 1 1 d . .
H122 H 0.791058 0.813276 0.521325 0.059 Uiso 1 1 calc R U
C123 C 0.7881(3) 0.9374(3) 0.48966(18) 0.0529(10) Uani 1 1 d . .
H123 H 0.848095 0.934198 0.480086 0.063 Uiso 1 1 calc R U
C124 C 0.7357(3) 1.0131(3) 0.47885(19) 0.0567(10) Uani 1 1 d . .
H124 H 0.758777 1.061885 0.461351 0.068 Uiso 1 1 calc R U
C125 C 0.6495(3) 1.0181(3) 0.4934(2) 0.0572(10) Uani 1 1 d . .
H125 H 0.613106 1.070745 0.486412 0.069 Uiso 1 1 calc R U
C126 C 0.6160(3) 0.9464(3) 0.51829(19) 0.0546(10) Uani 1 1 d . .
H126 H 0.556254 0.949691 0.528178 0.065 Uiso 1 1 calc R U
C131 C 0.0457(6) 0.2515(6) 0.7861(4) 0.149(4) Uani 1 1 d D .
H131 H 0.071376 0.206029 0.811288 0.178 Uiso 1 1 calc R U
C132 C 0.1029(5) 0.3266(7) 0.7828(4) 0.158(4) Uani 1 1 d D .
H132 H 0.167497 0.330986 0.804837 0.189 Uiso 1 1 calc R U
C133 C 0.0669(5) 0.3951(6) 0.7478(4) 0.137(3) Uani 1 1 d D .
H133 H 0.104185 0.448091 0.745913 0.164 Uiso 1 1 calc R U
C134 C -0.0262(5) 0.3817(5) 0.7161(4) 0.126(2) Uani 1 1 d D .
H134 H -0.052605 0.427056 0.691091 0.151 Uiso 1 1 calc R U
C135 C -0.0836(5) 0.3075(5) 0.7181(4) 0.125(2) Uani 1 1 d D .
H135 H -0.147483 0.302264 0.694896 0.150 Uiso 1 1 calc R U
C136 C -0.0478(6) 0.2413(5) 0.7536(3) 0.124(2) Uani 1 1 d D .
H136 H -0.086361 0.189453 0.756021 0.149 Uiso 1 1 calc R U
C141 C 0.0649(7) 0.4856(7) 0.5532(3) 0.134(3) Uani 1 1 d D .
H141 H 0.109966 0.476740 0.589616 0.161 Uiso 1 1 calc R U
C142 C 0.0883(5) 0.5389(6) 0.5126(5) 0.125(3) Uani 1 1 d D .
H142 H 0.150789 0.565780 0.521389 0.150 Uiso 1 1 calc R U
C143 C 0.0256(8) 0.5550(5) 0.4599(4) 0.131(3) Uani 1 1 d D .
H143 H 0.043646 0.593058 0.433018 0.158 Uiso 1 1 calc R U

loop_
_atom_site_aniso_label
_atom_site_aniso_U_11
_atom_site_aniso_U_22
_atom_site_aniso_U_33
_atom_site_aniso_U_23
_atom_site_aniso_U_13
_atom_site_aniso_U_12
Mg1 0.0445(6) 0.0281(5) 0.0268(5) 0.0043(4) 0.0058(4) 0.0123(4)
Mg2 0.0255(5) 0.0446(6) 0.0270(5) 0.0029(4) 0.0053(4) 0.0118(4)
N1 0.0359(13) 0.0271(13) 0.0263(13) 0.0035(10) 0.0082(10) 0.0037(10)
N2 0.0384(13) 0.0279(13) 0.0232(13) 0.0066(10) 0.0050(10) 0.0012(11)
N3 0.0241(11) 0.0344(14) 0.0197(12) 0.0018(10) 0.0037(9) 0.0025(10)
N4 0.0242(11) 0.0291(13) 0.0262(13) 0.0051(10) 0.0062(10) 0.0022(10)
C1 0.0519(19) 0.0312(17) 0.0331(18) 0.0083(14) 0.0063(15) 0.0111(15)
C2 0.0355(15) 0.0243(15) 0.0322(17) 0.0100(13) 0.0112(13) 0.0035(12)
C3 0.0416(17) 0.0216(15) 0.0348(17) 0.0085(13) 0.0121(13) 0.0080(13)
C4 0.0381(16) 0.0248(15) 0.0308(17) 0.0030(13) 0.0100(13) -0.0001(13)
C5 0.061(2) 0.0279(17) 0.0332(18) 0.0005(14) 0.0082(15) 0.0064(15)
C6 0.0384(16) 0.0287(16) 0.0230(15) 0.0080(12) 0.0044(12) 0.0075(13)
C7 0.0431(17) 0.0264(15) 0.0264(16) 0.0062(12) 0.0106(13) 0.0068(13)
C8 0.054(2) 0.0403(19) 0.0332(18) 0.0064(15) 0.0153(15) 0.0049(16)
C9 0.063(2) 0.048(2) 0.0298(18) -0.0010(16) 0.0044(16) 0.0051(18)
C10 0.0489(19) 0.0397(19) 0.0372(19) -0.0014(15) -0.0015(15) 0.0034(16)
C11 0.0398(17) 0.0328(17) 0.0327(17) 0.0070(14) 0.0037(13) 0.0061(14)
C12 0.0436(18) 0.0373(18) 0.0365(18) 0.0071(14) 0.0127(14) 0.0009(14)
C13 0.060(2) 0.035(2) 0.078(3) 0.0032(19) 0.029(2) -0.0026(17)
C14 0.051(2) 0.045(2) 0.057(2) 0.0144(18) 0.0252(18) 0.0018(16)
C15 0.0370(17) 0.0358(18) 0.048(2) 0.0037(15) 0.0053(15) 0.0016(14)
C16 0.048(2) 0.110(4) 0.065(3) 0.009(3) 0.004(2) 0.025(2)
C17 0.057(2) 0.056(3) 0.111(4) 0.030(3) 0.042(3) 0.010(2)
C18 0.0481(18) 0.0239(15) 0.0263(16) 0.0007(12) 0.0019(13) 0.0025(13)
C19 0.0430(18) 0.0239(16) 0.044(2) 0.0012(14) -0.0013(15) -0.0011(13)
C20 0.054(2) 0.039(2) 0.049(2) 0.0057(17) -0.0106(17) 0.0005(17)
C21 0.073(3) 0.050(2) 0.041(2) 0.0155(18) -0.0146(19) -0.003(2)
C22 0.078(3) 0.040(2) 0.034(2) 0.0114(16) 0.0040(18) -0.0042(18)
C23 0.059(2) 0.0298(17) 0.0264(17) 0.0026(13) 0.0068(14) 0.0006(15)
C24 0.0397(18) 0.039(2) 0.058(2) 0.0009(17) 0.0037(16) -0.0064(15)
C25 0.048(2) 0.044(2) 0.072(3) 0.015(2) 0.0083(19) -0.0051(17)
C26 0.048(2) 0.052(2) 0.094(4) 0.005(2) 0.014(2) -0.0031(18)
C27 0.058(2) 0.0375(19) 0.0369(19) 0.0081(15) 0.0149(16) -0.0017(16)
C28 0.079(3) 0.107(4) 0.058(3) 0.003(3) 0.031(2) -0.005(3)
C29 0.065(3) 0.045(3) 0.114(4) 0.000(3) -0.007(3) 0.001(2)
C31 0.0291(15) 0.0439(19) 0.0324(17) 0.0003(14) 0.0068(13) 0.0068(13)
C32 0.0226(13) 0.0270(15) 0.0294(16) 0.0022(12) 0.0062(11) -0.0007(11)
C33 0.0207(13) 0.0314(16) 0.0322(16) 0.0032(13) 0.0095(11) 0.0033(11)
C34 0.0219(13) 0.0268(15) 0.0314(16) 0.0062(12) 0.0080(12) 0.0006(11)
C35 0.0261(15) 0.054(2) 0.0332(18) 0.0089(15) 0.0041(13) 0.0094(14)
C36 0.0221(13) 0.0394(17) 0.0225(15) 0.0032(13) 0.0062(11) 0.0040(12)
C37 0.0264(14) 0.0383(17) 0.0265(16) 0.0066(13) 0.0088(12) 0.0014(12)
C38 0.0378(17) 0.0444(19) 0.0313(17) 0.0116(15) 0.0099(13) 0.0040(14)
C39 0.0332(16) 0.055(2) 0.0259(16) 0.0097(15) -0.0005(13) 0.0018(15)
C40 0.0357(16) 0.047(2) 0.0262(16) -0.0002(14) 0.0010(13) -0.0023(14)
C41 0.0292(15) 0.0406(18) 0.0277(16) 0.0008(13) 0.0066(12) 0.0015(13)
C42 0.0334(16) 0.0379(18) 0.0348(17) 0.0054(14) 0.0092(13) 0.0031(13)
C43 0.0354(18) 0.042(2) 0.089(3) -0.001(2) 0.0191(19) 0.0004(16)
C44 0.0387(17) 0.0396(19) 0.051(2) 0.0095(16) 0.0119(15) 0.0018(15)
C45 0.0378(17) 0.0373(18) 0.0337(18) 0.0009(14) 0.0017(13) -0.0007(14)
C46 0.053(2) 0.045(2) 0.053(2) -0.0031(18) 0.0075(18) 0.0060(17)
C47 0.060(2) 0.041(2) 0.065(3) 0.0104(19) 0.023(2) -0.0028(17)
C48 0.0203(13) 0.0363(17) 0.0277(15) 0.0082(13) 0.0054(11) 0.0061(12)
C49 0.0263(14) 0.0370(17) 0.0311(16) 0.0093(13) 0.0070(12) 0.0042(13)
C50 0.0429(17) 0.047(2) 0.0354(18) 0.0117(15) 0.0181(14) 0.0064(15)
C51 0.054(2) 0.051(2) 0.0303(18) 0.0053(15) 0.0198(15) 0.0129(17)
C52 0.0435(17) 0.0379(18) 0.0327(17) 0.0025(14) 0.0097(14) 0.0055(14)
C53 0.0274(14) 0.0302(16) 0.0333(17) 0.0038(13) 0.0057(12) 0.0031(12)
C54 0.0323(15) 0.0358(17) 0.0359(17) 0.0117(14) 0.0100(13) 0.0016(13)
C55 0.075(3) 0.041(2) 0.047(2) 0.0127(17) 0.0140(19) 0.0110(19)
C56 0.0350(18) 0.046(2) 0.089(3) 0.001(2) 0.0084(19) -0.0017(16)
C57 0.0347(16) 0.0348(17) 0.0403(19) 0.0016(14) 0.0102(14) 0.0001(13)
C58 0.0419(19) 0.054(2) 0.065(3) 0.004(2) 0.0115(18) -0.0100(17)
C59 0.048(2) 0.063(3) 0.065(3) 0.033(2) 0.0079(19) -0.0030(19)
C61 0.0470(18) 0.0230(16) 0.0400(19) 0.0024(13) 0.0126(15) 0.0132(14)
C62 0.0456(18) 0.0193(15) 0.0409(19) 0.0092(13) 0.0112(15) 0.0040(13)
C63 0.0423(17) 0.0265(16) 0.0410(19) 0.0159(14) 0.0074(14) 0.0111(14)
C64 0.0359(16) 0.0369(18) 0.0393(18) 0.0156(15) 0.0066(14) 0.0169(14)
C65 0.0364(16) 0.0365(18) 0.0447(19) 0.0101(15) 0.0132(14) 0.0218(14)
C66 0.0496(19) 0.0276(16) 0.0370(18) -0.0005(13) 0.0127(15) 0.0120(14)
C67 0.0437(17) 0.0272(16) 0.0318(17) -0.0065(13) 0.0033(14) 0.0037(14)
C68 0.0359(16) 0.0277(16) 0.0374(18) -0.0028(13) 0.0028(13) -0.0094(13)
C69 0.0409(17) 0.0200(15) 0.0441(19) 0.0065(13) 0.0090(14) -0.0060(13)
C70 0.0323(15) 0.0316(17) 0.0429(19) 0.0100(14) 0.0145(14) -0.0066(13)
C71 0.0375(16) 0.0400(18) 0.0335(17) 0.0171(14) 0.0174(14) 0.0024(14)
C72 0.0388(16) 0.0366(18) 0.0336(17) 0.0201(14) 0.0084(13) 0.0074(14)
C73 0.0402(17) 0.0454(19) 0.0236(16) 0.0112(14) 0.0043(13) 0.0075(15)
C74 0.0328(16) 0.052(2) 0.0297(17) 0.0087(15) -0.0046(13) 0.0052(15)
C75 0.0252(15) 0.049(2) 0.0405(19) 0.0132(16) -0.0010(13) 0.0098(14)
C76 0.0199(14) 0.056(2) 0.050(2) 0.0085(17) 0.0011(14) 0.0022(14)
C77 0.0208(15) 0.062(2) 0.061(2) 0.0149(19) 0.0120(15) 0.0077(15)
C78 0.0327(16) 0.047(2) 0.048(2) 0.0117(16) 0.0175(15) 0.0187(15)
C79 0.0391(18) 0.051(2) 0.043(2) 0.0096(16) 0.0236(15) 0.0193(16)
C80 0.0461(18) 0.0398(19) 0.0327(17) 0.0001(14) 0.0173(14) 0.0153(15)
C81 0.0428(18) 0.0403(19) 0.0254(16) -0.0054(14) 0.0016(13) 0.0062(15)
C82 0.0367(16) 0.045(2) 0.0229(16) -0.0003(14) -0.0039(13) 0.0082(14)
C83 0.0240(14) 0.0439(19) 0.0336(17) 0.0013(14) -0.0033(12) 0.0012(13)
C84 0.0231(14) 0.0388(18) 0.0379(18) 0.0010(14) 0.0019(12) -0.0080(13)
C85 0.0190(13) 0.0386(18) 0.0456(19) 0.0067(15) 0.0083(12) -0.0048(12)
C86 0.0184(13) 0.0442(19) 0.0411(18) 0.0075(15) 0.0104(12) 0.0037(13)
C87 0.0318(15) 0.046(2) 0.0304(17) 0.0053(14) 0.0153(13) 0.0082(14)
C88 0.0337(16) 0.049(2) 0.0280(16) 0.0105(14) 0.0149(13) 0.0049(14)
C89 0.0426(17) 0.047(2) 0.0187(15) 0.0028(14) 0.0068(13) 0.0082(15)
C90 0.0418(18) 0.0405(19) 0.0274(17) -0.0068(14) 0.0018(14) 0.0046(15)
C91 0.0394(18) 0.044(2) 0.0333(18) -0.0094(15) -0.0063(14) -0.0070(15)
C92 0.0318(16) 0.051(2) 0.0390(19) -0.0019(16) -0.0063(14) -0.0048(15)
C93 0.0212(15) 0.058(2) 0.055(2) 0.0015(18) -0.0037(14) -0.0063(15)
C94 0.0274(16) 0.057(2) 0.059(2) 0.0026(19) 0.0056(15) -0.0174(16)
C95 0.0278(16) 0.053(2) 0.073(3) 0.017(2) 0.0181(17) -0.0142(15)
C96 0.0242(15) 0.058(2) 0.067(3) 0.019(2) 0.0208(16) 0.0006(15)
C97 0.0365(17) 0.063(2) 0.052(2) 0.0196(19) 0.0297(16) 0.0125(17)
C98 0.0457(19) 0.057(2) 0.045(2) 0.0221(17) 0.0296(16) 0.0094(17)
C99 0.054(2) 0.053(2) 0.0278(17) 0.0121(15) 0.0222(15) 0.0125(17)
C100 0.0499(19) 0.045(2) 0.0246(16) 0.0031(14) 0.0147(14) 0.0162(16)
C101 0.055(2) 0.048(2) 0.0276(17) 0.0180(15) 0.0152(15) 0.0137(17)
C102 0.0405(17) 0.047(2) 0.0259(16) 0.0140(14) 0.0039(13) 0.0181(15)
C103 0.0364(16) 0.0405(19) 0.0332(17) 0.0136(14) 0.0027(13) 0.0183(14)
C104 0.0225(14) 0.049(2) 0.0346(17) 0.0049(15) 0.0023(12) 0.0136(13)
C105 0.0201(14) 0.0464(19) 0.0396(18) 0.0053(15) 0.0072(13) 0.0104(13)
C106 0.0350(16) 0.0363(17) 0.0316(17) 0.0010(14) 0.0106(13) 0.0151(14)
C107 0.0342(16) 0.0389(18) 0.0333(17) -0.0009(14) 0.0134(13) 0.0128(14)
C108 0.0478(19) 0.0353(18) 0.0319(18) -0.0069(14) 0.0099(15) 0.0084(15)
C109 0.055(2) 0.0244(17) 0.045(2) -0.0087(15) 0.0066(16) 0.0008(15)
C110 0.0468(19) 0.0298(18) 0.050(2) -0.0085(15) 0.0031(16) -0.0090(15)
C111 0.045(2) 0.0341(19) 0.068(3) 0.0011(18) 0.0040(18) -0.0169(16)
C112 0.049(2) 0.0298(18) 0.070(3) 0.0131(17) 0.0178(19) -0.0115(15)
C113 0.0456(19) 0.044(2) 0.071(3) 0.0241(19) 0.0265(19) -0.0090(16)
C114 0.052(2) 0.047(2) 0.054(2) 0.0243(18) 0.0299(18) 0.0022(17)
C115 0.058(2) 0.043(2) 0.048(2) 0.0275(17) 0.0222(17) 0.0095(17)
C116 0.053(2) 0.0295(17) 0.050(2) 0.0234(16) 0.0187(17) 0.0079(15)
C117 0.0471(18) 0.0296(17) 0.0367(18) 0.0130(14) 0.0099(14) 0.0167(14)
C118 0.0444(18) 0.0257(16) 0.0436(19) 0.0060(14) 0.0105(15) 0.0159(14)
C119 0.054(2) 0.0201(15) 0.049(2) 0.0006(14) 0.0128(16) 0.0050(14)
C120 0.057(2) 0.0223(16) 0.058(2) 0.0122(15) 0.0134(18) -0.0034(15)
C121 0.054(2) 0.047(2) 0.041(2) 0.0062(17) 0.0108(16) -0.0024(17)
C122 0.051(2) 0.052(2) 0.044(2) 0.0080(17) 0.0088(17) 0.0087(17)
C123 0.0418(19) 0.069(3) 0.051(2) 0.017(2) 0.0130(17) 0.0035(18)
C124 0.056(2) 0.060(3) 0.055(2) 0.018(2) 0.0116(19) -0.003(2)
C125 0.057(2) 0.051(2) 0.065(3) 0.016(2) 0.010(2) 0.0110(19)
C126 0.045(2) 0.066(3) 0.056(2) 0.005(2) 0.0179(18) 0.0049(19)
C131 0.189(7) 0.184(9) 0.105(6) 0.077(6) 0.065(6) 0.107(7)
C132 0.082(4) 0.267(12) 0.126(7) 0.027(7) 0.022(4) 0.062(5)
C133 0.132(5) 0.139(7) 0.149(8) -0.001(5) 0.062(5) 0.000(5)
C134 0.152(6) 0.102(5) 0.122(6) 0.035(5) 0.017(5) 0.017(4)
C135 0.121(5) 0.108(5) 0.132(6) 0.001(4) 0.008(5) 0.010(4)
C136 0.189(7) 0.093(5) 0.111(6) 0.000(4) 0.082(5) 0.023(5)
C141 0.142(7) 0.146(8) 0.091(5) -0.029(4) 0.001(4) 0.053(6)
C142 0.079(4) 0.137(7) 0.147(6) -0.054(5) 0.037(4) -0.015(4)
C143 0.209(9) 0.093(5) 0.108(5) -0.014(4) 0.080(5) 0.001(6)

loop_
_atom_type_symbol
_atom_type_description
_atom_type_scat_dispersion_real
_atom_type_scat_dispersion_imag
_atom_type_scat_source
C C 0.0181 0.0091
;
International Tables for Crystallography
(Vol. C, Tables 4.2.6.8 and 6.1.1.4)
;
H H 0.0000 0.0000
;
International Tables for Crystallography
(Vol. C, Table 6.1.1.4)
;
Mg Mg 0.1719 0.1771
;
International Tables for Crystallography
(Vol. C, Tables 4.2.6.8 and 6.1.1.4)
;
N N 0.0311 0.0180
;
International Tables for Crystallography
(Vol. C, Tables 4.2.6.8 and 6.1.1.4)
;

loop_
_geom_angle_atom_site_label_1
_geom_angle_atom_site_label_2
_geom_angle_atom_site_label_3
_geom_angle
_geom_angle_site_symmetry_1
_geom_angle_site_symmetry_3
N2 Mg1 N1 98.21(11) . .
N2 Mg1 C61 125.49(12) . .
N1 Mg1 C61 136.01(12) . .
N2 Mg1 C65 137.88(11) . .
N1 Mg1 C65 110.15(11) . .
C61 Mg1 C65 33.22(11) . .
N4 Mg2 N3 95.19(10) . .
N4 Mg2 C105 130.23(12) . .
N3 Mg2 C105 134.39(11) . .
N4 Mg2 C106 138.70(11) . .
N3 Mg2 C106 110.90(10) . .
C105 Mg2 C106 32.82(11) . .
N4 Mg2 C48 27.64(9) . .
N3 Mg2 C48 122.83(9) . .
C105 Mg2 C48 102.64(11) . .
C106 Mg2 C48 117.71(9) . .
C2 N1 C6 121.7(2) . .
C2 N1 Mg1 121.0(2) . .
C6 N1 Mg1 117.27(18) . .
C4 N2 C18 121.9(3) . .
C4 N2 Mg1 122.3(2) . .
C18 N2 Mg1 115.75(19) . .
C32 N3 C36 122.3(2) . .
C32 N3 Mg2 123.90(19) . .
C36 N3 Mg2 113.81(17) . .
C34 N4 C48 122.9(2) . .
C34 N4 Mg2 124.3(2) . .
C48 N4 Mg2 112.75(16) . .
C2 C1 H1A 109.5 . .
C2 C1 H1B 109.5 . .
H1A C1 H1B 109.5 . .
C2 C1 H1C 109.5 . .
H1A C1 H1C 109.5 . .
H1B C1 H1C 109.5 . .
N1 C2 C3 124.0(3) . .
N1 C2 C1 120.5(3) . .
C3 C2 C1 115.5(3) . .
C4 C3 C2 131.2(3) . .
C4 C3 H3 114.4 . .
C2 C3 H3 114.4 . .
N2 C4 C3 123.1(3) . .
N2 C4 C5 120.5(3) . .
C3 C4 C5 116.4(3) . .
C4 C5 H5A 109.5 . .
C4 C5 H5B 109.5 . .
H5A C5 H5B 109.5 . .
C4 C5 H5C 109.5 . .
H5A C5 H5C 109.5 . .
H5B C5 H5C 109.5 . .
C11 C6 C7 121.2(3) . .
C11 C6 N1 120.6(3) . .
C7 C6 N1 117.8(3) . .
C8 C7 C6 118.0(3) . .
C8 C7 C12 120.8(3) . .
C6 C7 C12 121.2(3) . .
C9 C8 C7 121.4(3) . .
C9 C8 H8 119.3 . .
C7 C8 H8 119.3 . .
C10 C9 C8 120.1(3) . .
C10 C9 H9 120.0 . .
C8 C9 H9 120.0 . .
C9 C10 C11 121.9(3) . .
C9 C10 H10 119.1 . .
C11 C10 H10 119.1 . .
C10 C11 C6 117.5(3) . .
C10 C11 C15 120.1(3) . .
C6 C11 C15 122.4(3) . .
C13 C12 C14 109.7(3) . .
C13 C12 C7 110.8(3) . .
C14 C12 C7 114.5(3) . .
C13 C12 H12 107.2 . .
C14 C12 H12 107.2 . .
C7 C12 H12 107.2 . .
C12 C13 H13A 109.5 . .
C12 C13 H13B 109.5 . .
H13A C13 H13B 109.5 . .
C12 C13 H13C 109.5 . .
H13A C13 H13C 109.5 . .
H13B C13 H13C 109.5 . .
C12 C14 H14A 109.5 . .
C12 C14 H14B 109.5 . .
H14A C14 H14B 109.5 . .
C12 C14 H14C 109.5 . .
H14A C14 H14C 109.5 . .
H14B C14 H14C 109.5 . .
C17 C15 C16 111.1(4) . .
C17 C15 C11 110.6(3) . .
C16 C15 C11 112.5(3) . .
C17 C15 H15 107.5 . .
C16 C15 H15 107.5 . .
C11 C15 H15 107.5 . .
C15 C16 H16A 109.5 . .
C15 C16 H16B 109.5 . .
H16A C16 H16B 109.5 . .
C15 C16 H16C 109.5 . .
H16A C16 H16C 109.5 . .
H16B C16 H16C 109.5 . .
C15 C17 H17A 109.5 . .
C15 C17 H17B 109.5 . .
H17A C17 H17B 109.5 . .
C15 C17 H17C 109.5 . .
H17A C17 H17C 109.5 . .
H17B C17 H17C 109.5 . .
C23 C18 C19 122.0(3) . .
C23 C18 N2 119.2(3) . .
C19 C18 N2 118.3(3) . .
C20 C19 C18 118.0(3) . .
C20 C19 C24 120.6(3) . .
C18 C19 C24 121.5(3) . .
C21 C20 C19 120.5(4) . .
C21 C20 H20 119.8 . .
C19 C20 H20 119.8 . .
C22 C21 C20 120.8(3) . .
C22 C21 H21 119.6 . .
C20 C21 H21 119.6 . .
C21 C22 C23 121.1(4) . .
C21 C22 H22 119.5 . .
C23 C22 H22 119.5 . .
C22 C23 C18 117.7(3) . .
C22 C23 C27 120.1(3) . .
C18 C23 C27 122.1(3) . .
C26 C24 C19 114.7(3) . .
C26 C24 C25 109.2(3) . .
C19 C24 C25 112.7(3) . .
C26 C24 H24 106.6 . .
C19 C24 H24 106.6 . .
C25 C24 H24 106.6 . .
C24 C25 H25A 109.5 . .
C24 C25 H25B 109.5 . .
H25A C25 H25B 109.5 . .
C24 C25 H25C 109.5 . .
H25A C25 H25C 109.5 . .
H25B C25 H25C 109.5 . .
C24 C26 H26A 109.5 . .
C24 C26 H26B 109.5 . .
H26A C26 H26B 109.5 . .
C24 C26 H26C 109.5 . .
H26A C26 H26C 109.5 . .
H26B C26 H26C 109.5 . .
C23 C27 C29 110.2(3) . .
C23 C27 C28 113.7(3) . .
C29 C27 C28 110.8(4) . .
C23 C27 H27 107.3 . .
C29 C27 H27 107.3 . .
C28 C27 H27 107.3 . .
C27 C28 H28A 109.5 . .
C27 C28 H28B 109.5 . .
H28A C28 H28B 109.5 . .
C27 C28 H28C 109.5 . .
H28A C28 H28C 109.5 . .
H28B C28 H28C 109.5 . .
C27 C29 H29A 109.5 . .
C27 C29 H29B 109.5 . .
H29A C29 H29B 109.5 . .
C27 C29 H29C 109.5 . .
H29A C29 H29C 109.5 . .
H29B C29 H29C 109.5 . .
C32 C31 H31A 109.5 . .
C32 C31 H31B 109.5 . .
H31A C31 H31B 109.5 . .
C32 C31 H31C 109.5 . .
H31A C31 H31C 109.5 . .
H31B C31 H31C 109.5 . .
N3 C32 C33 123.5(3) . .
N3 C32 C31 120.4(2) . .
C33 C32 C31 116.0(2) . .
C34 C33 C32 129.3(2) . .
C34 C33 H33 115.3 . .
C32 C33 H33 115.3 . .
N4 C34 C33 123.7(3) . .
N4 C34 C35 118.6(3) . .
C33 C34 C35 117.7(2) . .
C34 C35 H35A 109.5 . .
C34 C35 H35B 109.5 . .
H35A C35 H35B 109.5 . .
C34 C35 H35C 109.5 . .
H35A C35 H35C 109.5 . .
H35B C35 H35C 109.5 . .
C41 C36 C37 121.4(3) . .
C41 C36 N3 119.6(3) . .
C37 C36 N3 118.3(3) . .
C38 C37 C36 118.0(3) . .
C38 C37 C42 121.7(3) . .
C36 C37 C42 120.3(3) . .
C39 C38 C37 121.1(3) . .
C39 C38 H38 119.5 . .
C37 C38 H38 119.5 . .
C40 C39 C38 120.4(3) . .
C40 C39 H39 119.8 . .
C38 C39 H39 119.8 . .
C39 C40 C41 121.6(3) . .
C39 C40 H40 119.2 . .
C41 C40 H40 119.2 . .
C40 C41 C36 117.6(3) . .
C40 C41 C45 119.1(3) . .
C36 C41 C45 123.2(3) . .
C44 C42 C43 109.8(3) . .
C44 C42 C37 114.1(3) . .
C43 C42 C37 112.4(3) . .
C44 C42 H42 106.7 . .
C43 C42 H42 106.7 . .
C37 C42 H42 106.7 . .
C42 C43 H43A 109.5 . .
C42 C43 H43B 109.5 . .
H43A C43 H43B 109.5 . .
C42 C43 H43C 109.5 . .
H43A C43 H43C 109.5 . .
H43B C43 H43C 109.5 . .
C42 C44 H44A 109.5 . .
C42 C44 H44B 109.5 . .
H44A C44 H44B 109.5 . .
C42 C44 H44C 109.5 . .
H44A C44 H44C 109.5 . .
H44B C44 H44C 109.5 . .
C41 C45 C47 111.4(3) . .
C41 C45 C46 111.8(3) . .
C47 C45 C46 110.2(3) . .
C41 C45 H45 107.8 . .
C47 C45 H45 107.8 . .
C46 C45 H45 107.8 . .
C45 C46 H46A 109.5 . .
C45 C46 H46B 109.5 . .
H46A C46 H46B 109.5 . .
C45 C46 H46C 109.5 . .
H46A C46 H46C 109.5 . .
H46B C46 H46C 109.5 . .
C45 C47 H47A 109.5 . .
C45 C47 H47B 109.5 . .
H47A C47 H47B 109.5 . .
C45 C47 H47C 109.5 . .
H47A C47 H47C 109.5 . .
H47B C47 H47C 109.5 . .
C49 C48 C53 121.7(3) . .
C49 C48 N4 119.2(3) . .
C53 C48 N4 118.5(3) . .
C49 C48 Mg2 114.1(2) . .
C53 C48 Mg2 104.26(18) . .
N4 C48 Mg2 39.62(11) . .
C50 C49 C48 117.6(3) . .
C50 C49 C54 121.3(3) . .
C48 C49 C54 121.0(3) . .
C49 C50 C51 121.6(3) . .
C49 C50 H50 119.2 . .
C51 C50 H50 119.2 . .
C52 C51 C50 119.7(3) . .
C52 C51 H51 120.2 . .
C50 C51 H51 120.2 . .
C51 C52 C53 121.3(3) . .
C51 C52 H52 119.4 . .
C53 C52 H52 119.4 . .
C52 C53 C48 118.0(3) . .
C52 C53 C57 121.1(3) . .
C48 C53 C57 120.9(3) . .
C55 C54 C56 110.9(3) . .
C55 C54 C49 112.8(3) . .
C56 C54 C49 111.6(3) . .
C55 C54 H54 107.0 . .
C56 C54 H54 107.0 . .
C49 C54 H54 107.0 . .
C54 C55 H55A 109.5 . .
C54 C55 H55B 109.5 . .
H55A C55 H55B 109.5 . .
C54 C55 H55C 109.5 . .
H55A C55 H55C 109.5 . .
H55B C55 H55C 109.5 . .
C54 C56 H56A 109.5 . .
C54 C56 H56B 109.5 . .
H56A C56 H56B 109.5 . .
C54 C56 H56C 109.5 . .
H56A C56 H56C 109.5 . .
H56B C56 H56C 109.5 . .
C53 C57 C58 112.2(3) . .
C53 C57 C59 111.9(3) . .
C58 C57 C59 110.0(3) . .
C53 C57 H57 107.5 . .
C58 C57 H57 107.5 . .
C59 C57 H57 107.5 . .
C57 C58 H58A 109.5 . .
C57 C58 H58B 109.5 . .
H58A C58 H58B 109.5 . .
C57 C58 H58C 109.5 . .
H58A C58 H58C 109.5 . .
H58B C58 H58C 109.5 . .
C57 C59 H59A 109.5 . .
C57 C59 H59B 109.5 . .
H59A C59 H59B 109.5 . .
C57 C59 H59C 109.5 . .
H59A C59 H59C 109.5 . .
H59B C59 H59C 109.5 . .
C66 C61 C65 117.3(3) . .
C66 C61 C62 116.9(3) . .
C65 C61 C62 105.0(3) . .
C66 C61 Mg1 117.7(2) . .
C65 C61 Mg1 91.80(18) . .
C62 C61 Mg1 104.4(2) . .
C69 C62 C63 119.7(3) . .
C69 C62 C61 121.3(3) . .
C63 C62 C61 109.6(3) . .
C72 C63 C62 120.6(3) . .
C72 C63 C64 120.4(3) . .
C62 C63 C64 107.9(3) . .
C75 C64 C63 120.4(3) . .
C75 C64 C65 120.1(3) . .
C63 C64 C65 108.0(3) . .
C78 C65 C64 120.1(3) . .
C78 C65 C61 121.6(3) . .
C64 C65 C61 109.1(3) . .
C78 C65 Mg1 126.1(2) . .
C64 C65 Mg1 107.9(2) . .
C61 C65 Mg1 54.98(16) . .
C67 C66 C61 121.2(3) . .
C67 C66 C80 108.8(3) . .
C61 C66 C80 119.6(3) . .
C66 C67 C68 121.3(3) . .
C66 C67 C81 108.2(3) . .
C68 C67 C81 118.6(3) . .
C84 C68 C67 120.9(3) . .
C84 C68 C69 107.5(3) . .
C67 C68 C69 118.8(3) . .
C62 C69 C70 119.9(3) . .
C62 C69 C68 120.0(3) . .
C70 C69 C68 108.7(3) . .
C71 C70 C69 120.4(3) . .
C71 C70 C85 120.3(3) . .
C69 C70 C85 107.3(3) . .
C70 C71 C72 119.6(3) . .
C70 C71 C88 119.5(3) . .
C72 C71 C88 108.0(3) . .
C63 C72 C71 119.8(3) . .
C63 C72 C73 119.2(3) . .
C71 C72 C73 108.8(3) . .
C74 C73 C89 120.0(3) . .
C74 C73 C72 120.5(3) . .
C89 C73 C72 107.3(3) . .
C73 C74 C92 119.8(3) . .
C73 C74 C75 120.4(3) . .
C92 C74 C75 107.4(3) . .
C64 C75 C76 120.0(3) . .
C64 C75 C74 119.1(3) . .
C76 C75 C74 108.7(3) . .
C77 C76 C75 119.3(3) . .
C77 C76 C93 120.1(3) . .
C75 C76 C93 107.8(3) . .
C76 C77 C78 121.1(3) . .
C76 C77 C96 119.0(4) . .
C78 C77 C96 107.6(3) . .
C65 C78 C77 119.5(3) . .
C65 C78 C79 119.7(3) . .
C77 C78 C79 108.7(3) . .
C80 C79 C97 121.0(3) . .
C80 C79 C78 119.6(3) . .
C97 C79 C78 107.6(3) . .
C79 C80 C100 119.2(3) . .
C79 C80 C66 121.6(3) . .
C100 C80 C66 108.0(3) . .
C82 C81 C100 120.1(3) . .
C82 C81 C67 120.6(3) . .
C100 C81 C67 107.7(3) . .
C81 C82 C102 119.8(3) . .
C81 C82 C83 120.2(3) . .
C102 C82 C83 108.2(3) . .
C104 C83 C84 120.7(3) . .
C104 C83 C82 108.1(3) . .
C84 C83 C82 119.4(3) . .
C83 C84 C68 120.2(3) . .
C83 C84 C85 119.3(3) . .
C68 C84 C85 107.9(3) . .
C86 C85 C70 120.3(3) . .
C86 C85 C84 120.0(3) . .
C70 C85 C84 108.5(3) . .
C85 C86 C87 119.6(3) . .
C85 C86 C105 122.2(3) . .
C87 C86 C105 108.7(3) . .
C88 C87 C107 121.0(3) . .
C88 C87 C86 120.4(3) . .
C107 C87 C86 108.2(3) . .
C87 C88 C71 119.8(3) . .
C87 C88 C89 118.9(3) . .
C71 C88 C89 108.2(3) . .
C90 C89 C73 120.0(3) . .
C90 C89 C88 120.2(3) . .
C73 C89 C88 107.7(3) . .
C89 C90 C91 119.6(3) . .
C89 C90 C108 120.5(3) . .
C91 C90 C108 107.4(3) . .
C92 C91 C90 120.0(3) . .
C92 C91 C110 120.6(3) . .
C90 C91 C110 107.5(3) . .
C91 C92 C74 120.6(3) . .
C91 C92 C93 120.1(3) . .
C74 C92 C93 108.1(3) . .
C94 C93 C76 120.6(4) . .
C94 C93 C92 119.3(3) . .
C76 C93 C92 108.0(3) . .
C93 C94 C111 120.5(4) . .
C93 C94 C95 119.6(4) . .
C111 C94 C95 108.3(3) . .
C96 C95 C113 120.2(4) . .
C96 C95 C94 120.1(4) . .
C113 C95 C94 108.3(3) . .
C95 C96 C77 120.6(4) . .
C95 C96 C97 119.9(3) . .
C77 C96 C97 108.0(3) . .
C98 C97 C79 119.9(3) . .
C98 C97 C96 120.0(4) . .
C79 C97 C96 108.0(3) . .
C97 C98 C114 119.6(4) . .
C97 C98 C99 119.2(3) . .
C114 C98 C99 108.5(3) . .
C100 C99 C101 120.2(3) . .
C100 C99 C98 120.2(3) . .
C101 C99 C98 107.5(3) . .
C99 C100 C80 120.4(3) . .
C99 C100 C81 119.8(3) . .
C80 C100 C81 107.2(3) . .
C102 C101 C99 119.7(3) . .
C102 C101 C115 119.7(3) . .
C99 C101 C115 108.2(3) . .
C101 C102 C82 120.3(3) . .
C101 C102 C103 120.4(3) . .
C82 C102 C103 106.8(3) . .
C117 C103 C104 121.0(3) . .
C117 C103 C102 119.3(3) . .
C104 C103 C102 108.5(3) . .
C83 C104 C103 108.3(3) . .
C83 C104 C105 121.4(3) . .
C103 C104 C105 120.0(3) . .
C104 C105 C106 117.1(3) . .
C104 C105 C86 116.0(3) . .
C106 C105 C86 105.0(3) . .
C104 C105 Mg2 115.65(19) . .
C106 C105 Mg2 92.43(18) . .
C86 C105 Mg2 107.83(19) . .
C118 C106 C107 120.0(3) . .
C118 C106 C105 121.5(3) . .
C107 C106 C105 109.3(3) . .
C118 C106 Mg2 123.8(2) . .
C107 C106 Mg2 110.4(2) . .
C105 C106 Mg2 54.75(14) . .
C108 C107 C87 120.5(3) . .
C108 C107 C106 119.7(3) . .
C87 C107 C106 108.3(3) . .
C107 C108 C109 120.3(3) . .
C107 C108 C90 118.8(3) . .
C109 C108 C90 108.8(3) . .
C119 C109 C108 119.2(3) . .
C119 C109 C110 119.9(3) . .
C108 C109 C110 108.1(3) . .
C111 C110 C109 120.9(3) . .
C111 C110 C91 118.7(3) . .
C109 C110 C91 108.3(3) . .
C110 C111 C94 120.8(4) . .
C110 C111 C112 119.5(3) . .
C94 C111 C112 107.4(4) . .
C120 C112 C113 120.5(4) . .
C120 C112 C111 119.8(3) . .
C113 C112 C111 108.4(3) . .
C114 C113 C112 119.8(3) . .
C114 C113 C95 120.0(4) . .
C112 C113 C95 107.6(4) . .
C113 C114 C98 120.3(3) . .
C113 C114 C115 119.6(3) . .
C98 C114 C115 108.2(3) . .
C116 C115 C114 120.4(4) . .
C116 C115 C101 119.6(3) . .
C114 C115 C101 107.6(3) . .
C115 C116 C117 120.5(3) . .
C115 C116 C120 120.0(3) . .
C117 C116 C120 107.8(3) . .
C103 C117 C116 120.4(3) . .
C103 C117 C118 120.1(3) . .
C116 C117 C118 107.5(3) . .
C106 C118 C119 120.2(3) . .
C106 C118 C117 119.7(3) . .
C119 C118 C117 108.6(3) . .
C109 C119 C118 120.6(3) . .
C109 C119 C120 119.5(3) . .
C118 C119 C120 108.0(3) . .
C112 C120 C119 120.4(3) . .
C112 C120 C116 119.7(3) . .
C119 C120 C116 108.1(3) . .
C122 C121 C126 119.8(4) . .
C122 C121 H121 120.1 . .
C126 C121 H121 120.1 . .
C121 C122 C123 120.0(4) . .
C121 C122 H122 120.0 . .
C123 C122 H122 120.0 . .
C124 C123 C122 120.5(4) . .
C124 C123 H123 119.8 . .
C122 C123 H123 119.8 . .
C123 C124 C125 119.7(4) . .
C123 C124 H124 120.2 . .
C125 C124 H124 120.2 . .
C124 C125 C126 119.8(4) . .
C124 C125 H125 120.1 . .
C126 C125 H125 120.1 . .
C121 C126 C125 120.2(4) . .
C121 C126 H126 119.9 . .
C125 C126 H126 119.9 . .
C136 C131 C132 121.4(7) . .
C136 C131 H131 119.3 . .
C132 C131 H131 119.3 . .
C133 C132 C131 120.7(7) . .
C133 C132 H132 119.7 . .
C131 C132 H132 119.7 . .
C134 C133 C132 115.8(7) . .
C134 C133 H133 122.1 . .
C132 C133 H133 122.1 . .
C135 C134 C133 124.5(7) . .
C135 C134 H134 117.7 . .
C133 C134 H134 117.7 . .
C136 C135 C134 119.2(7) . .
C136 C135 H135 120.4 . .
C134 C135 H135 120.4 . .
C135 C136 C131 118.4(7) . .
C135 C136 H136 120.8 . .
C131 C136 H136 120.8 . .
C142 C141 C143 118.9(7) . 2_566
C142 C141 H141 120.6 . .
C143 C141 H141 120.6 2_566 .
C143 C142 C141 122.9(6) . .
C143 C142 H142 118.6 . .
C141 C142 H142 118.6 . .
C142 C143 C141 118.2(6) . 2_566
C142 C143 H143 120.9 . .
C141 C143 H143 120.9 2_566 .

loop_
_geom_bond_atom_site_label_1
_geom_bond_atom_site_label_2
_geom_bond_distance
_geom_bond_site_symmetry_2
Mg1 N2 1.966(3) .
Mg1 N1 1.981(2) .
Mg1 C61 2.199(3) .
Mg1 C65 2.683(4) .
Mg2 N4 1.972(2) .
Mg2 N3 1.983(3) .
Mg2 C105 2.214(3) .
Mg2 C106 2.709(3) .
Mg2 C48 2.852(3) .
N1 C2 1.331(4) .
N1 C6 1.444(4) .
N2 C4 1.331(4) .
N2 C18 1.445(4) .
N3 C32 1.331(4) .
N3 C36 1.442(4) .
N4 C34 1.328(4) .
N4 C48 1.435(4) .
C1 C2 1.508(4) .
C1 H1A 0.9800 .
C1 H1B 0.9800 .
C1 H1C 0.9800 .
C2 C3 1.413(4) .
C3 C4 1.396(4) .
C3 H3 0.9500 .
C4 C5 1.507(4) .
C5 H5A 0.9800 .
C5 H5B 0.9800 .
C5 H5C 0.9800 .
C6 C11 1.411(5) .
C6 C7 1.414(4) .
C7 C8 1.389(5) .
C7 C12 1.530(5) .
C8 C9 1.375(5) .
C8 H8 0.9500 .
C9 C10 1.372(5) .
C9 H9 0.9500 .
C10 C11 1.393(5) .
C10 H10 0.9500 .
C11 C15 1.519(5) .
C12 C13 1.521(5) .
C12 C14 1.522(5) .
C12 H12 1.0000 .
C13 H13A 0.9800 .
C13 H13B 0.9800 .
C13 H13C 0.9800 .
C14 H14A 0.9800 .
C14 H14B 0.9800 .
C14 H14C 0.9800 .
C15 C17 1.513(5) .
C15 C16 1.515(5) .
C15 H15 1.0000 .
C16 H16A 0.9800 .
C16 H16B 0.9800 .
C16 H16C 0.9800 .
C17 H17A 0.9800 .
C17 H17B 0.9800 .
C17 H17C 0.9800 .
C18 C23 1.402(5) .
C18 C19 1.404(5) .
C19 C20 1.394(5) .
C19 C24 1.530(5) .
C20 C21 1.382(6) .
C20 H20 0.9500 .
C21 C22 1.372(6) .
C21 H21 0.9500 .
C22 C23 1.394(5) .
C22 H22 0.9500 .
C23 C27 1.514(5) .
C24 C26 1.520(5) .
C24 C25 1.530(5) .
C24 H24 1.0000 .
C25 H25A 0.9800 .
C25 H25B 0.9800 .
C25 H25C 0.9800 .
C26 H26A 0.9800 .
C26 H26B 0.9800 .
C26 H26C 0.9800 .
C27 C29 1.515(6) .
C27 C28 1.531(6) .
C27 H27 1.0000 .
C28 H28A 0.9800 .
C28 H28B 0.9800 .
C28 H28C 0.9800 .
C29 H29A 0.9800 .
C29 H29B 0.9800 .
C29 H29C 0.9800 .
C31 C32 1.504(4) .
C31 H31A 0.9800 .
C31 H31B 0.9800 .
C31 H31C 0.9800 .
C32 C33 1.409(4) .
C33 C34 1.399(4) .
C33 H33 0.9500 .
C34 C35 1.513(4) .
C35 H35A 0.9800 .
C35 H35B 0.9800 .
C35 H35C 0.9800 .
C36 C41 1.406(4) .
C36 C37 1.413(4) .
C37 C38 1.389(4) .
C37 C42 1.536(4) .
C38 C39 1.379(5) .
C38 H38 0.9500 .
C39 C40 1.370(5) .
C39 H39 0.9500 .
C40 C41 1.394(4) .
C40 H40 0.9500 .
C41 C45 1.520(5) .
C42 C44 1.521(5) .
C42 C43 1.528(4) .
C42 H42 1.0000 .
C43 H43A 0.9800 .
C43 H43B 0.9800 .
C43 H43C 0.9800 .
C44 H44A 0.9800 .
C44 H44B 0.9800 .
C44 H44C 0.9800 .
C45 C47 1.525(5) .
C45 C46 1.529(5) .
C45 H45 1.0000 .
C46 H46A 0.9800 .
C46 H46B 0.9800 .
C46 H46C 0.9800 .
C47 H47A 0.9800 .
C47 H47B 0.9800 .
C47 H47C 0.9800 .
C48 C49 1.404(4) .
C48 C53 1.406(4) .
C49 C50 1.385(4) .
C49 C54 1.528(5) .
C50 C51 1.387(5) .
C50 H50 0.9500 .
C51 C52 1.379(5) .
C51 H51 0.9500 .
C52 C53 1.387(4) .
C52 H52 0.9500 .
C53 C57 1.520(4) .
C54 C55 1.515(5) .
C54 C56 1.525(5) .
C54 H54 1.0000 .
C55 H55A 0.9800 .
C55 H55B 0.9800 .
C55 H55C 0.9800 .
C56 H56A 0.9800 .
C56 H56B 0.9800 .
C56 H56C 0.9800 .
C57 C58 1.522(5) .
C57 C59 1.528(5) .
C57 H57 1.0000 .
C58 H58A 0.9800 .
C58 H58B 0.9800 .
C58 H58C 0.9800 .
C59 H59A 0.9800 .
C59 H59B 0.9800 .
C59 H59C 0.9800 .
C61 C66 1.450(5) .
C61 C65 1.471(5) .
C61 C62 1.473(5) .
C62 C69 1.396(4) .
C62 C63 1.439(5) .
C63 C72 1.394(5) .
C63 C64 1.445(5) .
C64 C75 1.398(5) .
C64 C65 1.450(5) .
C65 C78 1.396(5) .
C66 C67 1.408(5) .
C66 C80 1.451(5) .
C67 C68 1.421(5) .
C67 C81 1.464(5) .
C68 C84 1.419(5) .
C68 C69 1.470(5) .
C69 C70 1.432(5) .
C70 C71 1.407(5) .
C70 C85 1.440(4) .
C71 C72 1.434(4) .
C71 C88 1.438(5) .
C72 C73 1.451(5) .
C73 C74 1.388(5) .
C73 C89 1.450(4) .
C74 C92 1.438(5) .
C74 C75 1.451(5) .
C75 C76 1.435(5) .
C76 C77 1.410(5) .
C76 C93 1.441(5) .
C77 C78 1.427(5) .
C77 C96 1.457(5) .
C78 C79 1.468(5) .
C79 C80 1.391(5) .
C79 C97 1.433(5) .
C80 C100 1.449(4) .
C81 C82 1.383(5) .
C81 C100 1.450(5) .
C82 C102 1.445(5) .
C82 C83 1.459(5) .
C83 C104 1.417(5) .
C83 C84 1.419(5) .
C84 C85 1.464(5) .
C85 C86 1.378(5) .
C86 C87 1.454(5) .
C86 C105 1.479(4) .
C87 C88 1.392(4) .
C87 C107 1.430(5) .
C88 C89 1.456(5) .
C89 C90 1.391(5) .
C90 C91 1.448(5) .
C90 C108 1.451(5) .
C91 C92 1.383(5) .
C91 C110 1.459(5) .
C92 C93 1.455(5) .
C93 C94 1.395(5) .
C94 C111 1.431(6) .
C94 C95 1.453(6) .
C95 C96 1.388(6) .
C95 C113 1.442(5) .
C96 C97 1.458(6) .
C97 C98 1.404(5) .
C98 C114 1.434(5) .
C98 C99 1.455(5) .
C99 C100 1.386(5) .
C99 C101 1.442(5) .
C101 C102 1.391(5) .
C101 C115 1.456(6) .
C102 C103 1.451(5) .
C103 C117 1.387(5) .
C103 C104 1.446(5) .
C104 C105 1.453(5) .
C105 C106 1.470(5) .
C106 C118 1.390(5) .
C106 C107 1.447(4) .
C107 C108 1.402(5) .
C108 C109 1.431(5) .
C109 C119 1.413(5) .
C109 C110 1.434(5) .
C110 C111 1.397(6) .
C111 C112 1.465(6) .
C112 C120 1.391(5) .
C112 C113 1.439(6) .
C113 C114 1.408(6) .
C114 C115 1.448(5) .
C115 C116 1.385(5) .
C116 C117 1.442(5) .
C116 C120 1.458(5) .
C117 C118 1.470(5) .
C118 C119 1.425(5) .
C119 C120 1.455(5) .
C121 C122 1.368(5) .
C121 C126 1.371(5) .
C121 H121 0.9500 .
C122 C123 1.378(5) .
C122 H122 0.9500 .
C123 C124 1.368(6) .
C123 H123 0.9500 .
C124 C125 1.373(6) .
C124 H124 0.9500 .
C125 C126 1.382(6) .
C125 H125 0.9500 .
C126 H126 0.9500 .
C131 C136 1.380(5) .
C131 C132 1.388(5) .
C131 H131 0.9500 .
C132 C133 1.385(5) .
C132 H132 0.9500 .
C133 C134 1.372(5) .
C133 H133 0.9500 .
C134 C135 1.370(5) .
C134 H134 0.9500 .
C135 C136 1.364(5) .
C135 H135 0.9500 .
C136 H136 0.9500 .
C141 C142 1.374(5) .
C141 C143 1.386(3) 2_566
C141 H141 0.9500 .
C142 C143 1.369(5) .
C142 H142 0.9500 .
C143 H143 0.9500 .

loop_
_geom_torsion_atom_site_label_1
_geom_torsion_atom_site_label_2
_geom_torsion_atom_site_label_3
_geom_torsion_atom_site_label_4
_geom_torsion
_geom_torsion_site_symmetry_1
_geom_torsion_site_symmetry_4
C6 N1 C2 C3 177.4(3) . .
Mg1 N1 C2 C3 -0.4(4) . .
C6 N1 C2 C1 -2.6(4) . .
Mg1 N1 C2 C1 179.6(2) . .
N1 C2 C3 C4 -0.8(5) . .
C1 C2 C3 C4 179.3(3) . .
C18 N2 C4 C3 176.9(3) . .
Mg1 N2 C4 C3 -4.4(4) . .
C18 N2 C4 C5 -3.7(5) . .
Mg1 N2 C4 C5 175.0(2) . .
C2 C3 C4 N2 3.5(5) . .
C2 C3 C4 C5 -175.9(3) . .
C2 N1 C6 C11 78.2(4) . .
Mg1 N1 C6 C11 -104.0(3) . .
C2 N1 C6 C7 -107.8(3) . .
Mg1 N1 C6 C7 70.0(3) . .
C11 C6 C7 C8 0.0(4) . .
N1 C6 C7 C8 -174.0(3) . .
C11 C6 C7 C12 -178.8(3) . .
N1 C6 C7 C12 7.2(4) . .
C6 C7 C8 C9 0.5(5) . .
C12 C7 C8 C9 179.3(3) . .
C7 C8 C9 C10 -0.4(5) . .
C8 C9 C10 C11 -0.3(5) . .
C9 C10 C11 C6 0.8(5) . .
C9 C10 C11 C15 178.5(3) . .
C7 C6 C11 C10 -0.6(4) . .
N1 C6 C11 C10 173.2(3) . .
C7 C6 C11 C15 -178.3(3) . .
N1 C6 C11 C15 -4.5(4) . .
C8 C7 C12 C13 -101.2(4) . .
C6 C7 C12 C13 77.6(4) . .
C8 C7 C12 C14 23.6(4) . .
C6 C7 C12 C14 -157.7(3) . .
C10 C11 C15 C17 -74.7(4) . .
C6 C11 C15 C17 102.9(4) . .
C10 C11 C15 C16 50.1(5) . .
C6 C11 C15 C16 -132.2(4) . .
C4 N2 C18 C23 -77.5(4) . .
Mg1 N2 C18 C23 103.8(3) . .
C4 N2 C18 C19 110.5(3) . .
Mg1 N2 C18 C19 -68.2(3) . .
C23 C18 C19 C20 0.5(5) . .
N2 C18 C19 C20 172.2(3) . .
C23 C18 C19 C24 -177.9(3) . .
N2 C18 C19 C24 -6.1(4) . .
C18 C19 C20 C21 0.4(5) . .
C24 C19 C20 C21 178.8(3) . .
C19 C20 C21 C22 -1.3(6) . .
C20 C21 C22 C23 1.4(6) . .
C21 C22 C23 C18 -0.5(5) . .
C21 C22 C23 C27 -176.6(3) . .
C19 C18 C23 C22 -0.4(5) . .
N2 C18 C23 C22 -172.1(3) . .
C19 C18 C23 C27 175.6(3) . .
N2 C18 C23 C27 3.9(5) . .
C20 C19 C24 C26 -10.4(5) . .
C18 C19 C24 C26 167.9(3) . .
C20 C19 C24 C25 115.4(4) . .
C18 C19 C24 C25 -66.3(4) . .
C22 C23 C27 C29 77.0(4) . .
C18 C23 C27 C29 -99.0(4) . .
C22 C23 C27 C28 -48.1(5) . .
C18 C23 C27 C28 136.0(4) . .
C36 N3 C32 C33 178.7(3) . .
Mg2 N3 C32 C33 -1.6(4) . .
C36 N3 C32 C31 -2.4(4) . .
Mg2 N3 C32 C31 177.3(2) . .
N3 C32 C33 C34 2.4(5) . .
C31 C32 C33 C34 -176.5(3) . .
C48 N4 C34 C33 -178.7(3) . .
Mg2 N4 C34 C33 0.8(4) . .
C48 N4 C34 C35 2.5(4) . .
Mg2 N4 C34 C35 -178.0(2) . .
C32 C33 C34 N4 -2.0(5) . .
C32 C33 C34 C35 176.9(3) . .
C32 N3 C36 C41 -79.5(4) . .
Mg2 N3 C36 C41 100.8(3) . .
C32 N3 C36 C37 109.6(3) . .
Mg2 N3 C36 C37 -70.1(3) . .
C41 C36 C37 C38 1.4(4) . .
N3 C36 C37 C38 172.2(3) . .
C41 C36 C37 C42 -176.2(3) . .
N3 C36 C37 C42 -5.4(4) . .
C36 C37 C38 C39 -1.1(4) . .
C42 C37 C38 C39 176.5(3) . .
C37 C38 C39 C40 0.5(5) . .
C38 C39 C40 C41 -0.2(5) . .
C39 C40 C41 C36 0.5(5) . .
C39 C40 C41 C45 -177.0(3) . .
C37 C36 C41 C40 -1.2(4) . .
N3 C36 C41 C40 -171.8(3) . .
C37 C36 C41 C45 176.3(3) . .
N3 C36 C41 C45 5.7(4) . .
C38 C37 C42 C44 -16.5(4) . .
C36 C37 C42 C44 161.0(3) . .
C38 C37 C42 C43 109.5(3) . .
C36 C37 C42 C43 -73.0(4) . .
C40 C41 C45 C47 61.6(4) . .
C36 C41 C45 C47 -115.8(3) . .
C40 C41 C45 C46 -62.2(4) . .
C36 C41 C45 C46 120.4(3) . .
C34 N4 C48 C49 86.2(3) . .
Mg2 N4 C48 C49 -93.4(3) . .
C34 N4 C48 C53 -102.9(3) . .
Mg2 N4 C48 C53 77.5(3) . .
C34 N4 C48 Mg2 179.6(4) . .
C53 C48 C49 C50 -4.4(4) . .
N4 C48 C49 C50 166.2(3) . .
Mg2 C48 C49 C50 122.0(3) . .
C53 C48 C49 C54 177.0(3) . .
N4 C48 C49 C54 -12.4(4) . .
Mg2 C48 C49 C54 -56.6(3) . .
C48 C49 C50 C51 0.6(4) . .
C54 C49 C50 C51 179.2(3) . .
C49 C50 C51 C52 2.8(5) . .
C50 C51 C52 C53 -2.6(5) . .
C51 C52 C53 C48 -1.1(4) . .
C51 C52 C53 C57 178.8(3) . .
C49 C48 C53 C52 4.6(4) . .
N4 C48 C53 C52 -166.0(2) . .
Mg2 C48 C53 C52 -126.1(2) . .
C49 C48 C53 C57 -175.3(3) . .
N4 C48 C53 C57 14.1(4) . .
Mg2 C48 C53 C57 54.0(3) . .
C50 C49 C54 C55 49.1(4) . .
C48 C49 C54 C55 -132.3(3) . .
C50 C49 C54 C56 -76.7(4) . .
C48 C49 C54 C56 101.9(3) . .
C52 C53 C57 C58 -50.5(4) . .
C48 C53 C57 C58 129.4(3) . .
C52 C53 C57 C59 73.8(4) . .
C48 C53 C57 C59 -106.3(3) . .
C66 C61 C62 C69 7.8(4) . .
C65 C61 C62 C69 139.9(3) . .
Mg1 C61 C62 C69 -124.2(3) . .
C66 C61 C62 C63 -138.4(3) . .
C65 C61 C62 C63 -6.3(3) . .
Mg1 C61 C62 C63 89.6(2) . .
C69 C62 C63 C72 0.9(4) . .
C61 C62 C63 C72 147.8(3) . .
C69 C62 C63 C64 -143.0(3) . .
C61 C62 C63 C64 3.8(3) . .
C72 C63 C64 C75 -0.4(4) . .
C62 C63 C64 C75 143.6(3) . .
C72 C63 C64 C65 -143.8(3) . .
C62 C63 C64 C65 0.3(3) . .
C75 C64 C65 C78 -0.6(4) . .
C63 C64 C65 C78 142.9(3) . .
C75 C64 C65 C61 -147.8(3) . .
C63 C64 C65 C61 -4.3(3) . .
C75 C64 C65 Mg1 153.9(2) . .
C63 C64 C65 Mg1 -62.6(2) . .
C66 C61 C65 C78 -8.3(4) . .
C62 C61 C65 C78 -140.2(3) . .
Mg1 C61 C65 C78 114.4(3) . .
C66 C61 C65 C64 138.3(3) . .
C62 C61 C65 C64 6.5(3) . .
Mg1 C61 C65 C64 -99.0(2) . .
C66 C61 C65 Mg1 -122.7(3) . .
C62 C61 C65 Mg1 105.4(2) . .
C65 C61 C66 C67 -133.6(3) . .
C62 C61 C66 C67 -7.5(5) . .
Mg1 C61 C66 C67 118.2(3) . .
C65 C61 C66 C80 7.4(4) . .
C62 C61 C66 C80 133.6(3) . .
Mg1 C61 C66 C80 -100.8(3) . .
C61 C66 C67 C68 3.3(5) . .
C80 C66 C67 C68 -141.4(3) . .
C61 C66 C67 C81 145.4(3) . .
C80 C66 C67 C81 0.7(4) . .
C66 C67 C68 C84 137.9(3) . .
C81 C67 C68 C84 -0.5(5) . .
C66 C67 C68 C69 0.9(5) . .
C81 C67 C68 C69 -137.5(3) . .
C63 C62 C69 C70 -0.3(4) . .
C61 C62 C69 C70 -143.3(3) . .
C63 C62 C69 C68 139.0(3) . .
C61 C62 C69 C68 -4.0(4) . .
C84 C68 C69 C62 -142.7(3) . .
C67 C68 C69 C62 -0.5(4) . .
C84 C68 C69 C70 0.7(3) . .
C67 C68 C69 C70 142.8(3) . .
C62 C69 C70 C71 -0.5(4) . .
C68 C69 C70 C71 -143.9(3) . .
C62 C69 C70 C85 142.2(3) . .
C68 C69 C70 C85 -1.2(3) . .
C69 C70 C71 C72 0.8(4) . .
C85 C70 C71 C72 -137.2(3) . .
C69 C70 C71 C88 137.7(3) . .
C85 C70 C71 C88 -0.3(4) . .
C62 C63 C72 C71 -0.7(5) . .
C64 C63 C72 C71 138.9(3) . .
C62 C63 C72 C73 -138.8(3) . .
C64 C63 C72 C73 0.7(4) . .
C70 C71 C72 C63 -0.2(4) . .
C88 C71 C72 C63 -141.5(3) . .
C70 C71 C72 C73 141.9(3) . .
C88 C71 C72 C73 0.6(3) . .
C63 C72 C73 C74 -0.4(4) . .
C71 C72 C73 C74 -142.7(3) . .
C63 C72 C73 C89 141.9(3) . .
C71 C72 C73 C89 -0.4(3) . .
C89 C73 C74 C92 -0.4(5) . .
C72 C73 C74 C92 137.2(3) . .
C89 C73 C74 C75 -137.8(3) . .
C72 C73 C74 C75 -0.2(4) . .
C63 C64 C75 C76 -138.4(3) . .
C65 C64 C75 C76 0.6(4) . .
C63 C64 C75 C74 -0.2(4) . .
C65 C64 C75 C74 138.8(3) . .
C73 C74 C75 C64 0.5(4) . .
C92 C74 C75 C64 -141.5(3) . .
C73 C74 C75 C76 143.0(3) . .
C92 C74 C75 C76 1.0(3) . .
C64 C75 C76 C77 -0.4(4) . .
C74 C75 C76 C77 -142.5(3) . .
C64 C75 C76 C93 141.3(3) . .
C74 C75 C76 C93 -0.8(3) . .
C75 C76 C77 C78 0.2(5) . .
C93 C76 C77 C78 -136.8(3) . .
C75 C76 C77 C96 137.8(3) . .
C93 C76 C77 C96 0.8(4) . .
C64 C65 C78 C77 0.3(4) . .
C61 C65 C78 C77 143.4(3) . .
Mg1 C65 C78 C77 -149.2(2) . .
C64 C65 C78 C79 -138.0(3) . .
C61 C65 C78 C79 5.1(5) . .
Mg1 C65 C78 C79 72.4(3) . .
C76 C77 C78 C65 -0.1(4) . .
C96 C77 C78 C65 -141.9(3) . .
C76 C77 C78 C79 142.3(3) . .
C96 C77 C78 C79 0.5(3) . .
C65 C78 C79 C80 -0.8(5) . .
C77 C78 C79 C80 -143.1(3) . .
C65 C78 C79 C97 142.5(3) . .
C77 C78 C79 C97 0.2(3) . .
C97 C79 C80 C100 1.0(5) . .
C78 C79 C80 C100 139.4(3) . .
C97 C79 C80 C66 -138.4(3) . .
C78 C79 C80 C66 0.0(5) . .
C67 C66 C80 C79 141.9(3) . .
C61 C66 C80 C79 -3.5(4) . .
C67 C66 C80 C100 -1.4(4) . .
C61 C66 C80 C100 -146.8(3) . .
C66 C67 C81 C82 -143.1(3) . .
C68 C67 C81 C82 0.3(5) . .
C66 C67 C81 C100 0.3(4) . .
C68 C67 C81 C100 143.6(3) . .
C100 C81 C82 C102 -0.1(5) . .
C67 C81 C82 C102 138.7(3) . .
C100 C81 C82 C83 -138.7(3) . .
C67 C81 C82 C83 0.1(5) . .
C81 C82 C83 C104 143.0(3) . .
C102 C82 C83 C104 0.2(3) . .
C81 C82 C83 C84 -0.2(5) . .
C102 C82 C83 C84 -143.0(3) . .
C104 C83 C84 C68 -138.6(3) . .
C82 C83 C84 C68 0.0(4) . .
C104 C83 C84 C85 -1.4(4) . .
C82 C83 C84 C85 137.2(3) . .
C67 C68 C84 C83 0.4(5) . .
C69 C68 C84 C83 141.6(3) . .
C67 C68 C84 C85 -141.1(3) . .
C69 C68 C84 C85 0.1(3) . .
C71 C70 C85 C86 0.3(4) . .
C69 C70 C85 C86 -142.4(3) . .
C71 C70 C85 C84 144.1(3) . .
C69 C70 C85 C84 1.3(3) . .
C83 C84 C85 C86 1.1(4) . .
C68 C84 C85 C86 143.0(3) . .
C83 C84 C85 C70 -142.8(3) . .
C68 C84 C85 C70 -0.9(3) . .
C70 C85 C86 C87 0.9(4) . .
C84 C85 C86 C87 -138.7(3) . .
C70 C85 C86 C105 143.5(3) . .
C84 C85 C86 C105 3.9(4) . .
C85 C86 C87 C88 -2.3(4) . .
C105 C86 C87 C88 -149.4(3) . .
C85 C86 C87 C107 143.0(3) . .
C105 C86 C87 C107 -4.1(3) . .
C107 C87 C88 C71 -138.5(3) . .
C86 C87 C88 C71 2.4(4) . .
C107 C87 C88 C89 -1.8(4) . .
C86 C87 C88 C89 139.1(3) . .
C70 C71 C88 C87 -1.1(4) . .
C72 C71 C88 C87 140.2(3) . .
C70 C71 C88 C89 -141.9(3) . .
C72 C71 C88 C89 -0.5(3) . .
C74 C73 C89 C90 0.0(5) . .
C72 C73 C89 C90 -142.5(3) . .
C74 C73 C89 C88 142.6(3) . .
C72 C73 C89 C88 0.1(3) . .
C87 C88 C89 C90 1.5(4) . .
C71 C88 C89 C90 142.7(3) . .
C87 C88 C89 C73 -140.9(3) . .
C71 C88 C89 C73 0.3(3) . .
C73 C89 C90 C91 0.1(4) . .
C88 C89 C90 C91 -137.8(3) . .
C73 C89 C90 C108 137.3(3) . .
C88 C89 C90 C108 -0.6(5) . .
C89 C90 C91 C92 0.1(5) . .
C108 C90 C91 C92 -142.1(3) . .
C89 C90 C91 C110 143.0(3) . .
C108 C90 C91 C110 0.9(4) . .
C90 C91 C92 C74 -0.4(5) . .
C110 C91 C92 C74 -138.6(3) . .
C90 C91 C92 C93 138.9(3) . .
C110 C91 C92 C93 0.8(5) . .
C73 C74 C92 C91 0.6(5) . .
C75 C74 C92 C91 142.9(3) . .
C73 C74 C92 C93 -143.0(3) . .
C75 C74 C92 C93 -0.7(3) . .
C77 C76 C93 C94 -0.5(5) . .
C75 C76 C93 C94 -141.8(3) . .
C77 C76 C93 C92 141.6(3) . .
C75 C76 C93 C92 0.4(3) . .
C91 C92 C93 C94 -0.9(5) . .
C74 C92 C93 C94 142.9(3) . .
C91 C92 C93 C76 -143.6(3) . .
C74 C92 C93 C76 0.2(3) . .
C76 C93 C94 C111 138.8(4) . .
C92 C93 C94 C111 0.9(5) . .
C76 C93 C94 C95 -0.1(5) . .
C92 C93 C94 C95 -138.1(3) . .
C93 C94 C95 C96 0.4(5) . .
C111 C94 C95 C96 -143.0(3) . .
C93 C94 C95 C113 143.9(3) . .
C111 C94 C95 C113 0.5(4) . .
C113 C95 C96 C77 -139.3(3) . .
C94 C95 C96 C77 0.0(5) . .
C113 C95 C96 C97 -0.3(5) . .
C94 C95 C96 C97 139.0(3) . .
C76 C77 C96 C95 -0.6(5) . .
C78 C77 C96 C95 142.1(3) . .
C76 C77 C96 C97 -143.8(3) . .
C78 C77 C96 C97 -1.1(3) . .
C80 C79 C97 C98 -0.7(5) . .
C78 C79 C97 C98 -143.5(3) . .
C80 C79 C97 C96 141.8(3) . .
C78 C79 C97 C96 -0.9(3) . .
C95 C96 C97 C98 0.2(5) . .
C77 C96 C97 C98 143.8(3) . .
C95 C96 C97 C79 -142.3(3) . .
C77 C96 C97 C79 1.3(3) . .
C79 C97 C98 C114 137.7(3) . .
C96 C97 C98 C114 -0.4(5) . .
C79 C97 C98 C99 0.3(5) . .
C96 C97 C98 C99 -137.8(3) . .
C97 C98 C99 C100 -0.2(5) . .
C114 C98 C99 C100 -141.9(3) . .
C97 C98 C99 C101 142.4(3) . .
C114 C98 C99 C101 0.7(4) . .
C101 C99 C100 C80 -137.4(3) . .
C98 C99 C100 C80 0.5(5) . .
C101 C99 C100 C81 -0.3(5) . .
C98 C99 C100 C81 137.7(3) . .
C79 C80 C100 C99 -0.9(4) . .
C66 C80 C100 C99 143.4(3) . .
C79 C80 C100 C81 -142.8(3) . .
C66 C80 C100 C81 1.6(4) . .
C82 C81 C100 C99 0.3(5) . .
C67 C81 C100 C99 -143.2(3) . .
C82 C81 C100 C80 142.4(3) . .
C67 C81 C100 C80 -1.1(3) . .
C100 C99 C101 C102 0.0(5) . .
C98 C99 C101 C102 -142.6(3) . .
C100 C99 C101 C115 142.0(3) . .
C98 C99 C101 C115 -0.6(4) . .
C99 C101 C102 C82 0.2(5) . .
C115 C101 C102 C82 -137.5(3) . .
C99 C101 C102 C103 137.2(3) . .
C115 C101 C102 C103 -0.4(4) . .
C81 C82 C102 C101 -0.1(5) . .
C83 C82 C102 C101 142.9(3) . .
C81 C82 C102 C103 -142.3(3) . .
C83 C82 C102 C103 0.7(3) . .
C101 C102 C103 C117 0.7(4) . .
C82 C102 C103 C117 142.8(3) . .
C101 C102 C103 C104 -143.5(3) . .
C82 C102 C103 C104 -1.4(3) . .
C84 C83 C104 C103 141.6(3) . .
C82 C83 C104 C103 -1.0(3) . .
C84 C83 C104 C105 -3.4(4) . .
C82 C83 C104 C105 -146.0(3) . .
C117 C103 C104 C83 -142.0(3) . .
C102 C103 C104 C83 1.5(3) . .
C117 C103 C104 C105 3.6(4) . .
C102 C103 C104 C105 147.1(3) . .
C83 C104 C105 C106 132.8(3) . .
C103 C104 C105 C106 -8.3(4) . .
C83 C104 C105 C86 7.9(4) . .
C103 C104 C105 C86 -133.2(3) . .
C83 C104 C105 Mg2 -119.8(3) . .
C103 C104 C105 Mg2 99.1(3) . .
C85 C86 C105 C104 -8.2(4) . .
C87 C86 C105 C104 137.9(3) . .
C85 C86 C105 C106 -139.2(3) . .
C87 C86 C105 C106 6.9(3) . .
C85 C86 C105 Mg2 123.3(3) . .
C87 C86 C105 Mg2 -90.6(2) . .
C104 C105 C106 C118 9.1(4) . .
C86 C105 C106 C118 139.3(3) . .
Mg2 C105 C106 C118 -111.5(3) . .
C104 C105 C106 C107 -137.5(3) . .
C86 C105 C106 C107 -7.3(3) . .
Mg2 C105 C106 C107 101.9(2) . .
C104 C105 C106 Mg2 120.6(3) . .
C86 C105 C106 Mg2 -109.2(2) . .
C88 C87 C107 C108 1.3(4) . .
C86 C87 C107 C108 -143.8(3) . .
C88 C87 C107 C106 144.6(3) . .
C86 C87 C107 C106 -0.5(3) . .
C118 C106 C107 C108 1.4(4) . .
C105 C106 C107 C108 148.6(3) . .
Mg2 C106 C107 C108 -152.8(2) . .
C118 C106 C107 C87 -142.2(3) . .
C105 C106 C107 C87 5.0(3) . .
Mg2 C106 C107 C87 63.5(2) . .
C87 C107 C108 C109 138.0(3) . .
C106 C107 C108 C109 -1.2(4) . .
C87 C107 C108 C90 -0.3(4) . .
C106 C107 C108 C90 -139.5(3) . .
C89 C90 C108 C107 0.0(5) . .
C91 C90 C108 C107 141.7(3) . .
C89 C90 C108 C109 -142.7(3) . .
C91 C90 C108 C109 -1.0(4) . .
C107 C108 C109 C119 0.3(5) . .
C90 C108 C109 C119 142.3(3) . .
C107 C108 C109 C110 -141.3(3) . .
C90 C108 C109 C110 0.7(4) . .
C119 C109 C110 C111 0.4(5) . .
C108 C109 C110 C111 141.7(3) . .
C119 C109 C110 C91 -141.5(3) . .
C108 C109 C110 C91 -0.1(4) . .
C92 C91 C110 C111 -0.6(5) . .
C90 C91 C110 C111 -143.3(3) . .
C92 C91 C110 C109 142.2(3) . .
C90 C91 C110 C109 -0.5(4) . .
C109 C110 C111 C94 -137.5(4) . .
C91 C110 C111 C94 0.5(5) . .
C109 C110 C111 C112 0.0(5) . .
C91 C110 C111 C112 138.0(3) . .
C93 C94 C111 C110 -0.7(5) . .
C95 C94 C111 C110 142.3(3) . .
C93 C94 C111 C112 -142.7(3) . .
C95 C94 C111 C112 0.4(4) . .
C110 C111 C112 C120 0.1(5) . .
C94 C111 C112 C120 142.6(3) . .
C110 C111 C112 C113 -143.7(3) . .
C94 C111 C112 C113 -1.1(4) . .
C120 C112 C113 C114 -0.2(5) . .
C111 C112 C113 C114 143.2(3) . .
C120 C112 C113 C95 -142.0(3) . .
C111 C112 C113 C95 1.4(4) . .
C96 C95 C113 C114 0.6(5) . .
C94 C95 C113 C114 -142.9(3) . .
C96 C95 C113 C112 142.4(3) . .
C94 C95 C113 C112 -1.2(4) . .
C112 C113 C114 C98 -137.9(3) . .
C95 C113 C114 C98 -0.8(5) . .
C112 C113 C114 C115 0.6(5) . .
C95 C113 C114 C115 137.7(3) . .
C97 C98 C114 C113 0.7(5) . .
C99 C98 C114 C113 142.2(3) . .
C97 C98 C114 C115 -142.0(3) . .
C99 C98 C114 C115 -0.6(4) . .
C113 C114 C115 C116 -1.0(5) . .
C98 C114 C115 C116 142.0(3) . .
C113 C114 C115 C101 -142.8(3) . .
C98 C114 C115 C101 0.2(4) . .
C102 C101 C115 C116 0.1(5) . .
C99 C101 C115 C116 -141.9(3) . .
C102 C101 C115 C114 142.2(3) . .
C99 C101 C115 C114 0.3(4) . .
C114 C115 C116 C117 -137.4(3) . .
C101 C115 C116 C117 -0.1(5) . .
C114 C115 C116 C120 1.1(5) . .
C101 C115 C116 C120 138.4(3) . .
C104 C103 C117 C116 139.0(3) . .
C102 C103 C117 C116 -0.8(4) . .
C104 C103 C117 C118 0.9(4) . .
C102 C103 C117 C118 -138.8(3) . .
C115 C116 C117 C103 0.5(5) . .
C120 C116 C117 C103 -142.5(3) . .
C115 C116 C117 C118 143.1(3) . .
C120 C116 C117 C118 0.2(3) . .
C107 C106 C118 C119 -0.8(4) . .
C105 C106 C118 C119 -144.0(3) . .
Mg2 C106 C118 C119 149.9(2) . .
C107 C106 C118 C117 138.2(3) . .
C105 C106 C118 C117 -4.9(4) . .
Mg2 C106 C118 C117 -71.1(3) . .
C103 C117 C118 C106 -0.2(4) . .
C116 C117 C118 C106 -143.0(3) . .
C103 C117 C118 C119 143.1(3) . .
C116 C117 C118 C119 0.2(3) . .
C108 C109 C119 C118 0.3(5) . .
C110 C109 C119 C118 137.5(3) . .
C108 C109 C119 C120 -138.0(3) . .
C110 C109 C119 C120 -0.9(5) . .
C106 C118 C119 C109 -0.1(5) . .
C117 C118 C119 C109 -143.1(3) . .
C106 C118 C119 C120 142.5(3) . .
C117 C118 C119 C120 -0.6(3) . .
C113 C112 C120 C119 138.8(4) . .
C111 C112 C120 C119 -0.5(5) . .
C113 C112 C120 C116 0.2(5) . .
C111 C112 C120 C116 -139.1(3) . .
C109 C119 C120 C112 1.0(5) . .
C118 C119 C120 C112 -142.1(3) . .
C109 C119 C120 C116 143.7(3) . .
C118 C119 C120 C116 0.7(3) . .
C115 C116 C120 C112 -0.7(5) . .
C117 C116 C120 C112 142.5(3) . .
C115 C116 C120 C119 -143.7(3) . .
C117 C116 C120 C119 -0.6(3) . .
C126 C121 C122 C123 0.3(6) . .
C121 C122 C123 C124 -0.6(6) . .
C122 C123 C124 C125 0.8(7) . .
C123 C124 C125 C126 -0.7(7) . .
C122 C121 C126 C125 -0.2(6) . .
C124 C125 C126 C121 0.3(6) . .
C136 C131 C132 C133 1.7(14) . .
C131 C132 C133 C134 -2.0(13) . .
C132 C133 C134 C135 1.1(13) . .
C133 C134 C135 C136 0.1(13) . .
C134 C135 C136 C131 -0.5(12) . .
C132 C131 C136 C135 -0.4(12) . .
C143 C141 C142 C143 1.0(13) 2_566 .
C141 C142 C143 C141 -1.0(13) . 2_566
